data_4037754
loop_
_publ_author_name
'Fukaya, Keisuke'
'Urabe, Daisuke'
'Hiraizumi, Masato'
'Noguchi, Keiichi'
'Matsumoto, Takashi'
'Sakurai, Kaori'

_publ_section_title
;
 Computational and Experimental Analysis on the Conformational Preferences
 of Anticancer Saponin OSW-1
;
_journal_name_full 'The Journal of Organic Chemistry'
_journal_paper_doi 10.1021/acs.joc.9b02085
_journal_year 2019
_chemical_absolute_configuration rm
_chemical_formula_moiety '2(C47 H68 O15), C2 H3 N, 5.579(H2O)'
_chemical_formula_sum 'C96 H150.16 N O35.58'
_chemical_formula_weight 1887.60
_space_group_crystal_system orthorhombic
_space_group_IT_number 19
_space_group_name_Hall 'P 2ac 2ab'
_space_group_name_H-M_alt 'P 21 21 21'
_atom_sites_solution_hydrogens geom
_atom_sites_solution_primary direct
_atom_sites_solution_secondary difmap
_cell_angle_alpha 90
_cell_angle_beta 90
_cell_angle_gamma 90
_cell_formula_units_Z 4
_cell_length_a 6.5917(10)
_cell_length_b 29.503(5)
_cell_length_c 50.546(8)
_cell_measurement_reflns_used 6944
_cell_measurement_temperature 93(2)
_cell_measurement_theta_max 68.20
_cell_measurement_theta_min 28.50
_cell_volume 9830(3)
_computing_cell_refinement 'CrystalClear-SM Expert 2.1 b42'
_computing_data_collection 'CrystalClear-SM Expert 2.1 b42 (Rigaku, 2015)'
_computing_data_reduction 'CrystalClear-SM Expert 2.1 b42'
_computing_structure_refinement 'SHELXL-2014 (Sheldrick, 2014)'
_computing_structure_solution 'SIR92 (Altomare, et al., 1994)'
_diffrn_ambient_temperature 93(2)
_diffrn_detector_area_resol_mean 5.814
_diffrn_measured_fraction_theta_full 0.995
_diffrn_measured_fraction_theta_max 0.995
_diffrn_measurement_device_type 'Rigaku XtaLAB P200'
_diffrn_measurement_method \w
_diffrn_radiation_type CuK\a
_diffrn_radiation_wavelength 1.54187
_diffrn_reflns_av_R_equivalents 0.0730
_diffrn_reflns_av_unetI/netI 0.0633
_diffrn_reflns_Laue_measured_fraction_full 0.995
_diffrn_reflns_Laue_measured_fraction_max 0.995
_diffrn_reflns_limit_h_max 6
_diffrn_reflns_limit_h_min -7
_diffrn_reflns_limit_k_max 34
_diffrn_reflns_limit_k_min -35
_diffrn_reflns_limit_l_max 51
_diffrn_reflns_limit_l_min -60
_diffrn_reflns_number 54337
_diffrn_reflns_point_group_measured_fraction_full 0.984
_diffrn_reflns_point_group_measured_fraction_max 0.983
_diffrn_reflns_theta_full 67.687
_diffrn_reflns_theta_max 68.293
_diffrn_reflns_theta_min 3.020
_exptl_absorpt_coefficient_mu 0.802
_exptl_absorpt_correction_T_max 0.976
_exptl_absorpt_correction_T_min 0.653
_exptl_absorpt_correction_type multi-scan
_exptl_absorpt_process_details 'REQAB (Rigaku, 1998)'
_exptl_crystal_colour colorless
_exptl_crystal_density_diffrn 1.275
_exptl_crystal_description needle
_exptl_crystal_F_000 4071
_exptl_crystal_size_max 0.350
_exptl_crystal_size_mid 0.030
_exptl_crystal_size_min 0.030
_refine_diff_density_max 0.594
_refine_diff_density_min -0.652
_refine_diff_density_rms 0.066
_refine_ls_abs_structure_details
;
 Flack x determined using 4666 quotients [(I+)-(I-)]/[(I+)+(I-)]
 (Parsons, Flack and Wagner, Acta Cryst. B69 (2013) 249-259).
;
_refine_ls_abs_structure_Flack -0.05(9)
_refine_ls_extinction_method none
_refine_ls_goodness_of_fit_ref 1.068
_refine_ls_hydrogen_treatment constr
_refine_ls_matrix_type full
_refine_ls_number_parameters 1457
_refine_ls_number_reflns 17652
_refine_ls_number_restraints 433
_refine_ls_restrained_S_all 1.080
_refine_ls_R_factor_all 0.0887
_refine_ls_R_factor_gt 0.0720
_refine_ls_shift/su_max 0.002
_refine_ls_shift/su_mean 0.000
_refine_ls_structure_factor_coef Fsqd
_refine_ls_weighting_details 'w=1/[\s^2^(Fo^2^)+(0.1469P)^2^] where P=(Fo^2^+2Fc^2^)/3'
_refine_ls_weighting_scheme calc
_refine_ls_wR_factor_gt 0.2001
_refine_ls_wR_factor_ref 0.2219
_reflns_Friedel_coverage 0.757
_reflns_Friedel_fraction_full 0.970
_reflns_Friedel_fraction_max 0.967
_reflns_number_gt 13515
_reflns_number_total 17652
_reflns_threshold_expression 'I > 2\s(I)'
_cod_data_source_file jo9b02085_si_002.cif
_cod_data_source_block I
_cod_database_code 4037754
_shelx_space_group_comment
;
The symmetry employed for this shelxl refinement is uniquely defined
by the following loop, which should always be used as a source of
symmetry information in preference to the above space-group names.
They are only intended as comments.
;
_shelx_estimated_absorpt_t_min 0.767
_shelx_estimated_absorpt_t_max 0.976
_shelxl_version_number 2014-3

loop_
_space_group_symop_operation_xyz
'x, y, z'
'x+1/2, -y+1/2, -z'
'-x, y+1/2, -z+1/2'
'-x+1/2, -y, z+1/2'

loop_
_atom_site_label
_atom_site_type_symbol
_atom_site_fract_x
_atom_site_fract_y
_atom_site_fract_z
_atom_site_U_iso_or_equiv
_atom_site_adp_type
_atom_site_occupancy
_atom_site_site_symmetry_order
_atom_site_calc_flag
_atom_site_refinement_flags_posn
_atom_site_refinement_flags_adp
_atom_site_refinement_flags_occupancy
_atom_site_disorder_assembly
_atom_site_disorder_group
C1 C 0.8620(9) 0.06957(18) 0.90153(10) 0.0406(11) Uani 1 1 d . . . . .
H1A H 0.9412 0.0942 0.9099 0.049 Uiso 1 1 calc R U . . .
H1B H 0.7189 0.0733 0.9070 0.049 Uiso 1 1 calc R U . . .
C2 C 0.9392(9) 0.02445(17) 0.91194(11) 0.0429(12) Uani 1 1 d . . . . .
H2A H 1.0854 0.0212 0.9079 0.051 Uiso 1 1 calc R U . . .
H2B H 0.9221 0.0232 0.9314 0.051 Uiso 1 1 calc R U . . .
C3 C 0.8215(9) -0.01336(18) 0.89913(11) 0.0454(12) Uani 1 1 d . . . . .
H3 H 0.6746 -0.0091 0.9034 0.055 Uiso 1 1 calc R U . . .
C4 C 0.8459(10) -0.01172(18) 0.86941(11) 0.0468(12) Uani 1 1 d . . . . .
H4A H 0.9896 -0.0174 0.8648 0.056 Uiso 1 1 calc R U . . .
H4B H 0.7629 -0.0359 0.8613 0.056 Uiso 1 1 calc R U . . .
C5 C 0.7817(8) 0.03343(18) 0.85850(10) 0.0384(11) Uani 1 1 d . . . . .
C6 C 0.6461(9) 0.03541(18) 0.83880(10) 0.0422(12) Uani 1 1 d . . . . .
H6 H 0.5911 0.0076 0.8326 0.051 Uiso 1 1 calc R U . . .
C7 C 0.5755(8) 0.07769(17) 0.82593(10) 0.0402(11) Uani 1 1 d . . . . .
H7A H 0.4303 0.0821 0.8302 0.048 Uiso 1 1 calc R U . . .
H7B H 0.5867 0.0740 0.8065 0.048 Uiso 1 1 calc R U . . .
C8 C 0.6917(8) 0.11996(17) 0.83405(10) 0.0358(10) Uani 1 1 d . . . . .
H8 H 0.8176 0.1224 0.8231 0.043 Uiso 1 1 calc R U . . .
C9 C 0.7510(8) 0.11820(17) 0.86344(9) 0.0361(10) Uani 1 1 d . . . . .
H9 H 0.6212 0.1166 0.8736 0.043 Uiso 1 1 calc R U . . .
C10 C 0.8744(8) 0.07527(17) 0.87106(10) 0.0372(10) Uani 1 1 d . . . . .
C11 C 0.8550(8) 0.16271(17) 0.87174(11) 0.0404(11) Uani 1 1 d . . . . .
H11A H 0.8793 0.1619 0.8911 0.049 Uiso 1 1 calc R U . . .
H11B H 0.9888 0.1646 0.8629 0.049 Uiso 1 1 calc R U . . .
C12 C 0.7334(8) 0.20562(15) 0.86507(10) 0.0396(11) Uani 1 1 d . . . . .
H12A H 0.6103 0.2067 0.8763 0.048 Uiso 1 1 calc DR U . . .
H12B H 0.8165 0.2327 0.8692 0.048 Uiso 1 1 calc R U . . .
C13 C 0.6708(7) 0.20703(17) 0.83599(9) 0.0342(10) Uani 1 1 d . . . . .
C14 C 0.5628(7) 0.16215(16) 0.82975(9) 0.0339(10) Uani 1 1 d . . . . .
H14 H 0.4477 0.1599 0.8426 0.041 Uiso 1 1 calc DR U . . .
C15 C 0.4667(8) 0.16997(17) 0.80272(10) 0.0386(11) Uani 1 1 d . . . . .
H15A H 0.3471 0.1502 0.8002 0.046 Uiso 1 1 calc R U . . .
H15B H 0.5654 0.1640 0.7884 0.046 Uiso 1 1 calc R U . . .
C16 C 0.4043(8) 0.22011(18) 0.80314(9) 0.0364(10) Uani 1 1 d . . . . .
H16A H 0.2532 0.2221 0.8045 0.044 Uiso 1 1 calc R U . . .
C17 C 0.5009(7) 0.24155(17) 0.82841(10) 0.0358(10) Uani 1 1 d . . . . .
C18 C 0.8554(7) 0.21533(18) 0.81800(11) 0.0389(11) Uani 1 1 d . . . . .
H18A H 0.9499 0.1898 0.8195 0.047 Uiso 1 1 calc R U . . .
H18B H 0.9237 0.2433 0.8234 0.047 Uiso 1 1 calc R U . . .
H18C H 0.8101 0.2181 0.7996 0.047 Uiso 1 1 calc R U . . .
C19 C 1.0961(9) 0.0788(2) 0.86226(12) 0.0474(13) Uani 1 1 d . . . . .
H19A H 1.1018 0.0896 0.8439 0.057 Uiso 1 1 calc R U . . .
H19B H 1.1604 0.0489 0.8635 0.057 Uiso 1 1 calc R U . . .
H19C H 1.1679 0.1002 0.8738 0.057 Uiso 1 1 calc R U . . .
C20 C 0.5607(8) 0.29163(17) 0.82452(10) 0.0378(10) Uani 1 1 d . . . . .
H20 H 0.6551 0.2930 0.8091 0.045 Uiso 1 1 calc R U . . .
C21 C 0.6705(9) 0.31262(16) 0.84807(10) 0.0431(12) Uani 1 1 d . . . . .
H21A H 0.8084 0.3003 0.8492 0.052 Uiso 1 1 calc R U . . .
H21B H 0.5967 0.3055 0.8644 0.052 Uiso 1 1 calc R U . . .
H21C H 0.6771 0.3456 0.8458 0.052 Uiso 1 1 calc R U . . .
C22 C 0.3758(8) 0.32093(18) 0.81779(10) 0.0408(11) Uani 1 1 d . . . . .
C23 C 0.4164(10) 0.3649(2) 0.80454(16) 0.0594(16) Uani 1 1 d . . . . .
H23A H 0.4764 0.3584 0.7870 0.071 Uiso 1 1 calc R U . . .
H23B H 0.5204 0.3811 0.8150 0.071 Uiso 1 1 calc R U . . .
C24 C 0.2419(11) 0.3961(2) 0.80057(16) 0.0649(17) Uani 1 1 d . . . . .
H24A H 0.1896 0.4043 0.8183 0.078 Uiso 1 1 calc R U . . .
H24B H 0.1335 0.3787 0.7916 0.078 Uiso 1 1 calc R U . . .
C25 C 0.2719(14) 0.4392(2) 0.78541(18) 0.073(2) Uani 1 1 d . . . . .
H25 H 0.3209 0.4292 0.7676 0.087 Uiso 1 1 calc R U . . .
C26 C 0.0847(16) 0.4644(3) 0.7800(2) 0.098(3) Uani 1 1 d . . . . .
H26A H 0.1157 0.4907 0.7688 0.118 Uiso 1 1 calc R U . . .
H26B H 0.0251 0.4747 0.7967 0.118 Uiso 1 1 calc R U . . .
H26C H -0.0117 0.4446 0.7708 0.118 Uiso 1 1 calc R U . . .
C27 C 0.4398(15) 0.4683(3) 0.7961(2) 0.081(2) Uani 1 1 d . . . . .
H27A H 0.4110 0.4761 0.8145 0.097 Uiso 1 1 calc R U . . .
H27B H 0.4498 0.4961 0.7855 0.097 Uiso 1 1 calc R U . . .
H27C H 0.5682 0.4516 0.7951 0.097 Uiso 1 1 calc R U . . .
C28 C 0.3138(8) 0.24955(17) 0.76095(10) 0.0371(11) Uani 1 1 d . . . . .
H28 H 0.2091 0.2706 0.7683 0.045 Uiso 1 1 calc R U . . .
C29 C 0.4050(8) 0.26917(17) 0.73586(10) 0.0375(10) Uani 1 1 d . . . . .
H29 H 0.5133 0.2487 0.7289 0.045 Uiso 1 1 calc R U . . .
C30 C 0.2409(8) 0.27595(18) 0.71516(9) 0.0373(10) Uani 1 1 d . . . . .
H30 H 0.1479 0.3008 0.7210 0.045 Uiso 1 1 calc R U . . .
C31 C 0.1176(9) 0.23205(19) 0.71141(10) 0.0433(12) Uani 1 1 d . . . . .
H31 H -0.0070 0.2391 0.7009 0.052 Uiso 1 1 calc R U . . .
C32 C 0.0553(9) 0.2132(2) 0.73783(11) 0.0461(12) Uani 1 1 d . . . . .
H32A H -0.0426 0.2341 0.7463 0.055 Uiso 1 1 calc R U . . .
H32B H -0.0133 0.1837 0.7352 0.055 Uiso 1 1 calc R U . . .
C33 C 0.6756(8) 0.3229(2) 0.73305(11) 0.0444(12) Uani 1 1 d . . . . .
C34 C 0.7584(10) 0.3656(2) 0.74507(14) 0.0597(16) Uani 1 1 d . . . . .
H34A H 0.8137 0.3590 0.7626 0.090 Uiso 1 1 calc R U . . .
H34B H 0.6493 0.3881 0.7467 0.090 Uiso 1 1 calc R U . . .
H34C H 0.8661 0.3778 0.7337 0.090 Uiso 1 1 calc R U . . .
C35 C 0.2185(8) 0.30668(17) 0.67159(10) 0.0386(11) Uani 1 1 d . . . . .
H35 H 0.1027 0.3241 0.6793 0.046 Uiso 1 1 calc R U . . .
C36 C 0.3484(8) 0.33707(16) 0.65436(10) 0.0381(11) Uani 1 1 d . . . . .
H36 H 0.4730 0.3204 0.6487 0.046 Uiso 1 1 calc R U . . .
C37 C 0.2330(8) 0.35337(17) 0.63032(10) 0.0380(11) Uani 1 1 d . . . . .
H37 H 0.1160 0.3724 0.6362 0.046 Uiso 1 1 calc R U . . .
C38 C 0.1519(9) 0.31162(18) 0.61562(10) 0.0417(11) Uani 1 1 d . . . . .
H38 H 0.2683 0.2930 0.6091 0.050 Uiso 1 1 calc R U . . .
C39 C 0.0253(10) 0.28379(19) 0.63482(11) 0.0480(13) Uani 1 1 d . . . . .
H39A H -0.0891 0.3024 0.6414 0.058 Uiso 1 1 calc R U . . .
H39B H -0.0317 0.2571 0.6255 0.058 Uiso 1 1 calc R U . . .
C40 C 0.5999(9) 0.38820(19) 0.66988(12) 0.0462(12) Uani 1 1 d . . . . .
C41 C 0.6397(10) 0.4275(2) 0.68729(11) 0.0480(13) Uani 1 1 d . . . . .
C42 C 0.4966(10) 0.44460(18) 0.70508(11) 0.0474(13) Uani 1 1 d . . . . .
H42 H 0.3680 0.4304 0.7069 0.057 Uiso 1 1 calc R U . . .
C43 C 0.5440(12) 0.4824(2) 0.72002(12) 0.0575(16) Uani 1 1 d . . . . .
H43 H 0.4500 0.4939 0.7326 0.069 Uiso 1 1 calc R U . . .
C44 C 0.7333(14) 0.5036(2) 0.71638(13) 0.0641(19) Uani 1 1 d . . . . .
C45 C 0.8729(13) 0.4865(3) 0.69924(15) 0.068(2) Uani 1 1 d . . . . .
H45 H 1.0013 0.5008 0.6972 0.082 Uiso 1 1 calc R U . . .
C46 C 0.8258(11) 0.4486(2) 0.68501(13) 0.0613(17) Uani 1 1 d . . . . .
H46 H 0.9238 0.4365 0.6732 0.074 Uiso 1 1 calc R U . . .
C47 C 0.9336(19) 0.5684(3) 0.7260(2) 0.102(3) Uani 1 1 d . . . . .
H47A H 0.9331 0.5952 0.7375 0.153 Uiso 1 1 calc R U . . .
H47B H 0.9323 0.5780 0.7074 0.153 Uiso 1 1 calc R U . . .
H47C H 1.0559 0.5504 0.7294 0.153 Uiso 1 1 calc R U . . .
O1 O 0.8830(8) -0.05782(13) 0.90858(9) 0.0558(11) Uani 1 1 d . . . . .
H1C H 0.8806 -0.0581 0.9252 0.067 Uiso 1 1 calc R U . . .
O2 O 0.3520(6) 0.23771(12) 0.84937(7) 0.0394(8) Uani 1 1 d . . . . .
H2C H 0.2588 0.2567 0.8469 0.047 Uiso 1 1 calc DR U . . .
O3 O 0.2037(6) 0.30980(15) 0.82283(10) 0.0594(11) Uani 1 1 d . . . . .
O4 O 0.4693(5) 0.24291(12) 0.77924(6) 0.0361(7) Uani 1 1 d . . . . .
O5 O 0.4902(6) 0.31307(12) 0.74270(7) 0.0396(8) Uani 1 1 d . . . . .
O6 O 0.3426(6) 0.28965(12) 0.69163(7) 0.0394(8) Uani 1 1 d . . . . .
O7 O 0.2304(7) 0.19847(13) 0.69813(8) 0.0506(10) Uani 1 1 d . . . . .
H7C H 0.2947 0.2103 0.6856 0.061 Uiso 1 1 calc R U . . .
O8 O 0.2260(6) 0.20712(12) 0.75487(7) 0.0413(8) Uani 1 1 d . . . . .
O9 O 0.7639(6) 0.29984(17) 0.71762(10) 0.0619(11) Uani 1 1 d . . . . .
O10 O 0.4047(6) 0.37561(12) 0.67034(7) 0.0404(8) Uani 1 1 d . . . . .
O11 O 0.3615(6) 0.37972(13) 0.61406(8) 0.0452(8) Uani 1 1 d . . . . .
H11C H 0.4755 0.3672 0.6129 0.054 Uiso 1 1 calc R U . . .
O12 O 0.0328(6) 0.32619(15) 0.59380(8) 0.0513(10) Uani 1 1 d . . . . .
H12C H -0.0883 0.3294 0.5986 0.062 Uiso 1 1 calc R U . . .
O13 O 0.1453(7) 0.26912(12) 0.65640(7) 0.0454(9) Uani 1 1 d . . . . .
O14 O 0.7279(7) 0.37063(17) 0.65607(10) 0.0627(11) Uani 1 1 d . . . . .
O15 O 0.7597(11) 0.54177(17) 0.73125(11) 0.0869(19) Uani 1 1 d . . . . .
C51 C 0.3377(9) 0.15739(19) 0.92544(10) 0.0458(13) Uani 1 1 d . . . . .
H51A H 0.2243 0.1585 0.9126 0.055 Uiso 1 1 calc R U . . .
H51B H 0.4644 0.1637 0.9156 0.055 Uiso 1 1 calc R U . . .
C52 C 0.3499(9) 0.10976(19) 0.93679(12) 0.0476(12) Uani 1 1 d . . . . .
H52A H 0.3732 0.0878 0.9223 0.057 Uiso 1 1 calc R U . . .
H52B H 0.2197 0.1020 0.9455 0.057 Uiso 1 1 calc R U . . .
C53 C 0.5215(10) 0.1064(2) 0.95685(12) 0.0514(14) Uani 1 1 d . . . . .
H53 H 0.6526 0.1133 0.9477 0.062 Uiso 1 1 calc R U . . .
C54 C 0.4886(10) 0.1410(2) 0.97865(12) 0.0492(13) Uani 1 1 d . . . . .
H54A H 0.3635 0.1333 0.9885 0.059 Uiso 1 1 calc R U . . .
H54B H 0.6037 0.1397 0.9912 0.059 Uiso 1 1 calc R U . . .
C55 C 0.4702(8) 0.1884(2) 0.96789(10) 0.0428(12) Uani 1 1 d . . . . .
C56 C 0.5913(9) 0.2210(2) 0.97565(11) 0.0499(13) Uani 1 1 d . . . . .
H56 H 0.6891 0.2136 0.9888 0.060 Uiso 1 1 calc R U . . .
C57 C 0.5894(9) 0.2685(2) 0.96575(12) 0.0490(13) Uani 1 1 d . . . . .
H57A H 0.7032 0.2728 0.9532 0.059 Uiso 1 1 calc R U . . .
H57B H 0.6099 0.2895 0.9808 0.059 Uiso 1 1 calc R U . . .
C58 C 0.3902(8) 0.28014(18) 0.95189(10) 0.0408(11) Uani 1 1 d . . . . .
H58 H 0.2808 0.2831 0.9655 0.049 Uiso 1 1 calc R U . . .
C59 C 0.3326(8) 0.24175(18) 0.93247(10) 0.0407(11) Uani 1 1 d . . . . .
H59 H 0.4491 0.2384 0.9199 0.049 Uiso 1 1 calc R U . . .
C60 C 0.3064(8) 0.19535(19) 0.94626(10) 0.0408(11) Uani 1 1 d . . . . .
C61 C 0.1459(9) 0.25488(18) 0.91556(11) 0.0433(12) Uani 1 1 d . . . . .
H61A H 0.1245 0.2313 0.9019 0.052 Uiso 1 1 calc R U . . .
H61B H 0.0245 0.2553 0.9271 0.052 Uiso 1 1 calc R U . . .
C62 C 0.1647(10) 0.3011(2) 0.90177(11) 0.0476(13) Uani 1 1 d . . . . .
H62A H 0.2728 0.2996 0.8882 0.057 Uiso 1 1 calc R U . . .
H62B H 0.0355 0.3083 0.8927 0.057 Uiso 1 1 calc R U . . .
C63 C 0.2147(8) 0.33871(18) 0.92158(10) 0.0407(11) Uani 1 1 d . . . . .
C64 C 0.4062(8) 0.32425(18) 0.93663(10) 0.0395(11) Uani 1 1 d . . . . .
H64 H 0.5136 0.3194 0.9230 0.047 Uiso 1 1 calc R U . . .
C65 C 0.4667(9) 0.36693(19) 0.95182(12) 0.0463(13) Uani 1 1 d . . . . .
H65A H 0.6113 0.3659 0.9571 0.056 Uiso 1 1 calc R U . . .
H65B H 0.3822 0.3708 0.9678 0.056 Uiso 1 1 calc R U . . .
C66 C 0.4281(9) 0.40507(18) 0.93189(11) 0.0441(12) Uani 1 1 d . . . . .
H66 H 0.5602 0.4125 0.9232 0.053 Uiso 1 1 calc R U . . .
C67 C 0.2806(9) 0.38527(18) 0.90997(10) 0.0416(12) Uani 1 1 d . . . . .
C68 C 0.0350(8) 0.3464(2) 0.94080(11) 0.0456(12) Uani 1 1 d . . . . .
H68A H 0.0217 0.3202 0.9526 0.055 Uiso 1 1 calc R U . . .
H68B H -0.0905 0.3502 0.9306 0.055 Uiso 1 1 calc R U . . .
H68C H 0.0600 0.3737 0.9514 0.055 Uiso 1 1 calc R U . . .
C69 C 0.0966(9) 0.1904(2) 0.95900(12) 0.0470(12) Uani 1 1 d . . . . .
H69A H -0.0061 0.1869 0.9451 0.056 Uiso 1 1 calc R U . . .
H69B H 0.0664 0.2175 0.9695 0.056 Uiso 1 1 calc R U . . .
H69C H 0.0954 0.1637 0.9705 0.056 Uiso 1 1 calc R U . . .
C70 C 0.1106(10) 0.4179(2) 0.90226(11) 0.0487(13) Uani 1 1 d . . . . .
H70 H 0.0275 0.4244 0.9184 0.058 Uiso 1 1 calc R U . . .
C71 C -0.0309(11) 0.3987(2) 0.88069(13) 0.0561(15) Uani 1 1 d . . . . .
H71A H 0.0506 0.3843 0.8668 0.067 Uiso 1 1 calc R U . . .
H71B H -0.1110 0.4234 0.8730 0.067 Uiso 1 1 calc R U . . .
H71C H -0.1222 0.3762 0.8885 0.067 Uiso 1 1 calc R U . . .
C72 C 0.1881(11) 0.4628(2) 0.89121(13) 0.0553(15) Uani 1 1 d . . . . .
C73 C 0.0439(14) 0.5022(3) 0.89269(15) 0.0718(19) Uani 1 1 d . . . . .
H73A H -0.0927 0.4908 0.8880 0.086 Uiso 0.566(10) 1 calc R U P A 1
H73B H 0.0379 0.5121 0.9114 0.086 Uiso 0.566(10) 1 calc R U P A 1
H73C H 0.0898 0.5244 0.9061 0.086 Uiso 0.434(10) 1 calc R U P A 2
H73D H -0.0943 0.4918 0.8974 0.086 Uiso 0.434(10) 1 calc R U P A 2
C74A C 0.083(3) 0.5436(5) 0.8761(3) 0.078(3) Uani 0.566(10) 1 d D U P A 1
H74A H 0.2273 0.5527 0.8780 0.093 Uiso 0.566(10) 1 calc R U P A 1
H74B H -0.0019 0.5690 0.8826 0.093 Uiso 0.566(10) 1 calc R U P A 1
C75A C 0.037(3) 0.5347(5) 0.8474(3) 0.084(3) Uani 0.566(10) 1 d D U P A 1
H75A H 0.1087 0.5063 0.8420 0.101 Uiso 0.566(10) 1 calc R U P A 1
C76A C 0.108(4) 0.5730(6) 0.8294(4) 0.104(5) Uani 0.566(10) 1 d D U P A 1
H76A H 0.2536 0.5783 0.8322 0.125 Uiso 0.566(10) 1 calc R U P A 1
H76B H 0.0848 0.5646 0.8109 0.125 Uiso 0.566(10) 1 calc R U P A 1
H76C H 0.0328 0.6007 0.8335 0.125 Uiso 0.566(10) 1 calc R U P A 1
C77A C -0.188(3) 0.5284(6) 0.8420(3) 0.097(4) Uani 0.566(10) 1 d D U P A 1
H77A H -0.2091 0.5228 0.8231 0.117 Uiso 0.566(10) 1 calc R U P A 1
H77B H -0.2388 0.5026 0.8522 0.117 Uiso 0.566(10) 1 calc R U P A 1
H77C H -0.2616 0.5559 0.8472 0.117 Uiso 0.566(10) 1 calc R U P A 1
C74B C 0.046(4) 0.5240(6) 0.8642(5) 0.083(4) Uani 0.434(10) 1 d D U P A 2
H74C H 0.1876 0.5304 0.8589 0.100 Uiso 0.434(10) 1 calc R U P A 2
H74D H -0.0114 0.5021 0.8514 0.100 Uiso 0.434(10) 1 calc R U P A 2
C75B C -0.077(3) 0.5679(6) 0.8632(4) 0.087(4) Uani 0.434(10) 1 d D U P A 2
H75B H -0.0301 0.5874 0.8782 0.104 Uiso 0.434(10) 1 calc R U P A 2
C76B C -0.296(4) 0.5586(8) 0.8674(6) 0.113(6) Uani 0.434(10) 1 d D U P A 2
H76D H -0.3141 0.5419 0.8840 0.169 Uiso 0.434(10) 1 calc R U P A 2
H76E H -0.3704 0.5873 0.8683 0.169 Uiso 0.434(10) 1 calc R U P A 2
H76F H -0.3479 0.5404 0.8526 0.169 Uiso 0.434(10) 1 calc R U P A 2
C77B C -0.038(6) 0.5933(9) 0.8383(5) 0.124(7) Uani 0.434(10) 1 d D U P A 2
H77D H 0.1078 0.5987 0.8364 0.186 Uiso 0.434(10) 1 calc R U P A 2
H77E H -0.0872 0.5756 0.8232 0.186 Uiso 0.434(10) 1 calc R U P A 2
H77F H -0.1097 0.6224 0.8389 0.186 Uiso 0.434(10) 1 calc R U P A 2
O16 O 0.5313(8) 0.06196(16) 0.96738(10) 0.0663(12) Uani 1 1 d . . . . .
H16B H 0.6278 0.0603 0.9782 0.080 Uiso 1 1 calc R U . . .
O17 O 0.4024(6) 0.37542(14) 0.88737(8) 0.0490(9) Uani 1 1 d . . . . .
H17 H 0.4299 0.3996 0.8794 0.059 Uiso 1 1 calc R U . . .
O18 O 0.3550(8) 0.46691(16) 0.88183(9) 0.0646(12) Uani 1 1 d . . . . .
O19 O 0.3525(6) 0.44604(13) 0.94409(8) 0.0486(9) Uani 1 1 d . . . . .
C78A C 0.5363(15) 0.4756(3) 0.9489(2) 0.049(2) Uani 0.579(5) 1 d D U P B 1
H78A H 0.6027 0.4849 0.9319 0.059 Uiso 0.579(5) 1 calc R U P B 1
C79A C 0.455(2) 0.5168(3) 0.9645(3) 0.052(4) Uani 0.579(5) 1 d D U P B 1
H79A H 0.3753 0.5062 0.9801 0.063 Uiso 0.579(5) 1 calc R U P B 1
C80A C 0.6308(15) 0.5436(3) 0.9734(2) 0.063(3) Uani 0.579(5) 1 d D U P B 1
H80A H 0.7068 0.5521 0.9570 0.075 Uiso 0.579(5) 1 calc R U P B 1
C81A C 0.7754(13) 0.5159(3) 0.9899(2) 0.063(3) Uani 0.579(5) 1 d D U P B 1
H81A H 0.8965 0.5352 0.9937 0.076 Uiso 0.579(5) 1 calc R U P B 1
C82A C 0.8465(17) 0.4764(4) 0.9727(3) 0.065(3) Uani 0.579(5) 1 d D U P B 1
H82A H 0.9171 0.4878 0.9567 0.078 Uiso 0.579(5) 1 calc R U P B 1
H82B H 0.9416 0.4569 0.9827 0.078 Uiso 0.579(5) 1 calc R U P B 1
C83A C 0.1668(15) 0.5626(4) 0.9600(2) 0.068(3) Uani 0.579(5) 1 d D U P B 1
C84A C 0.078(2) 0.5933(4) 0.9396(3) 0.108(6) Uani 0.579(5) 1 d D U P B 1
H84A H 0.1362 0.5861 0.9223 0.162 Uiso 0.579(5) 1 calc R U P B 1
H84B H -0.0691 0.5893 0.9391 0.162 Uiso 0.579(5) 1 calc R U P B 1
H84C H 0.1099 0.6249 0.9441 0.162 Uiso 0.579(5) 1 calc R U P B 1
C85A C 0.721(2) 0.6159(4) 0.9926(2) 0.045(3) Uani 0.579(5) 1 d D U P B 1
H85A H 0.8404 0.6141 0.9804 0.054 Uiso 0.579(5) 1 calc R U P B 1
C86A C 0.625(3) 0.6627(4) 0.9922(3) 0.041(4) Uani 0.579(5) 1 d D U P B 1
H86A H 0.4881 0.6609 1.0007 0.049 Uiso 0.579(5) 1 calc R U P B 1
C87A C 0.750(2) 0.6976(4) 1.0068(3) 0.041(4) Uani 0.579(5) 1 d D U P B 1
H87A H 0.8732 0.7048 0.9960 0.049 Uiso 0.579(5) 1 calc R U P B 1
C88A C 0.816(3) 0.6798(4) 1.0335(3) 0.045(4) Uani 0.579(5) 1 d D U P B 1
H88A H 0.6936 0.6749 1.0448 0.054 Uiso 0.579(5) 1 calc R U P B 1
C89A C 0.925(2) 0.6346(4) 1.0297(3) 0.048(4) Uani 0.579(5) 1 d D U P B 1
H89A H 1.0388 0.6381 1.0170 0.057 Uiso 0.579(5) 1 calc R U P B 1
H89B H 0.9795 0.6235 1.0467 0.057 Uiso 0.579(5) 1 calc R U P B 1
O20A O 0.3320(11) 0.5439(2) 0.94799(13) 0.0508(18) Uani 0.579(5) 1 d D . P B 1
O21A O 0.5677(14) 0.5853(2) 0.98514(18) 0.0415(19) Uani 0.579(5) 1 d D . P B 1
O22A O 0.6917(15) 0.5052(3) 1.01277(14) 0.063(2) Uani 0.579(5) 1 d D . P B 1
H22A H 0.5799 0.5186 1.0143 0.094 Uiso 0.579(5) 1 calc R U P B 1
O23A O 0.6694(11) 0.4510(2) 0.96522(16) 0.0537(18) Uani 0.579(5) 1 d D . P B 1
O24A O 0.1431(14) 0.5589(4) 0.9831(2) 0.106(4) Uani 0.579(5) 1 d D . P B 1
O26A O 0.6296(13) 0.7363(3) 1.0086(2) 0.031(2) Uani 0.579(5) 1 d D . P B 1
H26D H 0.6898 0.7560 1.0178 0.037 Uiso 0.579(5) 1 calc R U P B 1
O27A O 0.942(3) 0.7117(4) 1.0459(3) 0.048(6) Uani 0.579(5) 1 d D . P B 1
H27D H 0.9861 0.7301 1.0345 0.058 Uiso 0.579(5) 1 calc R U P B 1
O28A O 0.7767(19) 0.6035(3) 1.0194(2) 0.052(3) Uani 0.579(5) 1 d D . P B 1
C78B C 0.454(2) 0.4614(3) 0.9655(2) 0.035(2) Uani 0.421(5) 1 d D U P B 2
H78B H 0.6003 0.4537 0.9630 0.042 Uiso 0.421(5) 1 calc R U P B 2
C79B C 0.437(3) 0.5134(3) 0.9663(2) 0.035(4) Uani 0.421(5) 1 d D U P B 2
H79B H 0.2904 0.5218 0.9675 0.042 Uiso 0.421(5) 1 calc R U P B 2
C80B C 0.5423(16) 0.5319(3) 0.98978(19) 0.030(2) Uani 0.421(5) 1 d D U P B 2
H80B H 0.6921 0.5282 0.9875 0.036 Uiso 0.421(5) 1 calc R U P B 2
C81B C 0.4754(18) 0.5078(3) 1.0151(2) 0.038(3) Uani 0.421(5) 1 d D U P B 2
H81B H 0.5597 0.5189 1.0303 0.046 Uiso 0.421(5) 1 calc R U P B 2
C82B C 0.516(2) 0.4572(4) 1.0109(2) 0.041(3) Uani 0.421(5) 1 d D U P B 2
H82C H 0.6609 0.4523 1.0066 0.049 Uiso 0.421(5) 1 calc R U P B 2
H82D H 0.4842 0.4402 1.0273 0.049 Uiso 0.421(5) 1 calc R U P B 2
C83B C 0.3961(18) 0.5580(4) 0.9278(2) 0.042(3) Uani 0.421(5) 1 d D U P B 2
C84B C 0.504(2) 0.5700(4) 0.9029(2) 0.043(3) Uani 0.421(5) 1 d D U P B 2
H84D H 0.6398 0.5563 0.9030 0.064 Uiso 0.421(5) 1 calc R U P B 2
H84E H 0.4276 0.5586 0.8877 0.064 Uiso 0.421(5) 1 calc R U P B 2
H84F H 0.5169 0.6030 0.9016 0.064 Uiso 0.421(5) 1 calc R U P B 2
C85B C 0.661(3) 0.6073(4) 0.9987(3) 0.036(4) Uani 0.421(5) 1 d D U P B 2
H85B H 0.7809 0.6001 0.9873 0.043 Uiso 0.421(5) 1 calc R U P B 2
C86B C 0.593(4) 0.6561(5) 0.9945(5) 0.040(5) Uani 0.421(5) 1 d D U P B 2
H86B H 0.4524 0.6604 1.0016 0.048 Uiso 0.421(5) 1 calc R U P B 2
C87B C 0.734(4) 0.6907(5) 1.0065(4) 0.045(5) Uani 0.421(5) 1 d D U P B 2
H87B H 0.8617 0.6911 0.9958 0.054 Uiso 0.421(5) 1 calc R U P B 2
C88B C 0.788(4) 0.6777(5) 1.0346(4) 0.046(6) Uani 0.421(5) 1 d D U P B 2
H88B H 0.6613 0.6790 1.0455 0.055 Uiso 0.421(5) 1 calc R U P B 2
C89B C 0.867(3) 0.6293(6) 1.0352(4) 0.051(5) Uani 0.421(5) 1 d D U P B 2
H89C H 0.9864 0.6264 1.0235 0.061 Uiso 0.421(5) 1 calc R U P B 2
H89D H 0.9077 0.6211 1.0534 0.061 Uiso 0.421(5) 1 calc R U P B 2
O20B O 0.5171(12) 0.5314(3) 0.94239(14) 0.0368(19) Uani 0.421(5) 1 d D . P B 2
O21B O 0.4939(19) 0.5795(3) 0.9920(2) 0.040(3) Uani 0.421(5) 1 d D . P B 2
O22B O 0.2771(15) 0.5152(4) 1.02058(19) 0.060(3) Uani 0.421(5) 1 d D . P B 2
H22B H 0.2509 0.5059 1.0359 0.072 Uiso 0.421(5) 1 calc R U P B 2
O23B O 0.3903(17) 0.4415(3) 0.98949(15) 0.051(3) Uani 0.421(5) 1 d D . P B 2
O24B O 0.2291(13) 0.5694(3) 0.9335(2) 0.049(2) Uani 0.421(5) 1 d D . P B 2
O26B O 0.644(5) 0.7334(6) 1.0046(6) 0.126(14) Uani 0.421(5) 1 d D . P B 2
H26E H 0.7329 0.7535 1.0064 0.151 Uiso 0.421(5) 1 calc R U P B 2
O27B O 0.925(4) 0.7093(7) 1.0450(4) 0.067(11) Uani 0.421(5) 1 d D . P B 2
H27E H 1.0437 0.7022 1.0406 0.080 Uiso 0.421(5) 1 calc R U P B 2
O28B O 0.708(3) 0.5995(5) 1.0263(3) 0.060(5) Uani 0.421(5) 1 d D . P B 2
C90 C 0.4192(9) 0.6789(2) 0.95478(12) 0.0480(13) Uani 1 1 d . . . . .
C91 C 0.4358(9) 0.68314(19) 0.92565(11) 0.0461(12) Uani 1 1 d . . . . .
C92 C 0.2623(10) 0.6832(2) 0.91038(13) 0.0588(16) Uani 1 1 d . . . . .
H92 H 0.1338 0.6825 0.9189 0.071 Uiso 1 1 calc R U . . .
C93 C 0.2703(9) 0.6843(2) 0.88303(12) 0.0512(14) Uani 1 1 d . . . . .
H93 H 0.1493 0.6825 0.8729 0.061 Uiso 1 1 calc R U . . .
C94 C 0.4548(9) 0.6880(2) 0.87081(12) 0.0485(13) Uani 1 1 d . . . . .
C95 C 0.6320(10) 0.6893(3) 0.88592(13) 0.0642(18) Uani 1 1 d . . . . .
H95 H 0.7601 0.6923 0.8775 0.077 Uiso 1 1 calc R U . . .
C96 C 0.6206(10) 0.6863(2) 0.91322(13) 0.0577(16) Uani 1 1 d . . . . .
H96 H 0.7416 0.6864 0.9234 0.069 Uiso 1 1 calc R U . . .
C97 C 0.3130(11) 0.6990(3) 0.82777(13) 0.0661(18) Uani 1 1 d . . . . .
H97A H 0.3576 0.7030 0.8094 0.099 Uiso 1 1 calc R U . . .
H97B H 0.2455 0.7267 0.8339 0.099 Uiso 1 1 calc R U . . .
H97C H 0.2179 0.6735 0.8287 0.099 Uiso 1 1 calc R U . . .
O25 O 0.6010(7) 0.66960(16) 0.96571(7) 0.0546(10) Uani 1 1 d . . . . .
O29 O 0.2628(7) 0.68183(15) 0.96706(9) 0.0547(10) Uani 1 1 d . . . . .
O30 O 0.4820(7) 0.69002(17) 0.84389(9) 0.0624(12) Uani 1 1 d . . . . .
N1 N 0.257(2) 0.6146(5) 0.7659(4) 0.180(5) Uani 1 1 d . U . . .
C98 C 0.411(2) 0.6082(4) 0.7733(4) 0.139(4) Uani 1 1 d . U . . .
C99 C 0.604(2) 0.6036(4) 0.7827(3) 0.136(4) Uani 1 1 d . U . . .
H99A H 0.6013 0.5862 0.7993 0.204 Uiso 1 1 calc R U . . .
H99B H 0.6619 0.6337 0.7861 0.204 Uiso 1 1 calc R U . . .
H99C H 0.6872 0.5876 0.7697 0.204 Uiso 1 1 calc R U . . .
O31 O 0.9474(8) 0.52129(17) 1.05123(9) 0.0743(14) Uani 1 1 d D . . . .
O32 O 0.7942(9) 0.56193(19) 1.10172(11) 0.0863(17) Uani 1 1 d D . . . .
O33 O 0.6272(7) 0.31095(15) 0.59625(8) 0.0538(10) Uani 1 1 d . . . . .
O34A O 1.3488(8) 0.7248(3) 1.05167(13) 0.0460(16) Uani 0.579(5) 1 d . U P B 1
O35A O 0.4386(14) 0.4318(3) 1.01493(17) 0.066(2) Uani 0.579(5) 1 d . U P B 1
O36 O 0.3361(17) 0.5696(4) 1.03822(19) 0.088(3) Uani 0.579(5) 1 d . . P B 1
O34B O 1.328(3) 0.6657(8) 1.0489(4) 0.125(5) Uani 0.421(5) 1 d . U P B 2
O35B O 0.971(5) 0.4519(12) 0.9723(6) 0.178(11) Uani 0.421(5) 1 d . U P B 2

loop_
_atom_site_aniso_label
_atom_site_aniso_U_11
_atom_site_aniso_U_22
_atom_site_aniso_U_33
_atom_site_aniso_U_23
_atom_site_aniso_U_13
_atom_site_aniso_U_12
C1 0.048(3) 0.039(3) 0.035(3) -0.003(2) -0.005(2) -0.001(2)
C2 0.054(3) 0.035(3) 0.040(3) -0.004(2) -0.002(2) -0.003(2)
C3 0.052(3) 0.038(3) 0.046(3) 0.002(2) 0.001(2) 0.001(2)
C4 0.056(3) 0.037(3) 0.047(3) -0.007(2) -0.005(3) -0.001(2)
C5 0.037(3) 0.042(3) 0.036(3) -0.009(2) 0.005(2) -0.003(2)
C6 0.048(3) 0.038(3) 0.040(3) -0.007(2) 0.001(2) -0.010(2)
C7 0.045(3) 0.038(3) 0.037(3) -0.005(2) -0.002(2) -0.003(2)
C8 0.037(2) 0.039(2) 0.031(2) -0.0039(19) 0.0020(19) -0.007(2)
C9 0.038(2) 0.040(3) 0.030(2) -0.0040(19) 0.0002(19) -0.006(2)
C10 0.041(3) 0.037(2) 0.033(2) -0.003(2) -0.001(2) -0.004(2)
C11 0.043(3) 0.041(3) 0.037(3) -0.003(2) -0.009(2) -0.007(2)
C12 0.047(3) 0.038(2) 0.033(2) -0.006(2) -0.005(2) -0.005(2)
C13 0.035(2) 0.038(2) 0.029(2) -0.0025(19) -0.0025(19) -0.004(2)
C14 0.037(2) 0.038(2) 0.027(2) -0.0062(18) -0.0025(19) -0.0083(19)
C15 0.045(3) 0.039(3) 0.032(2) -0.004(2) -0.005(2) -0.009(2)
C16 0.035(2) 0.050(3) 0.024(2) 0.0001(19) -0.0015(19) -0.003(2)
C17 0.034(2) 0.041(3) 0.032(2) -0.005(2) 0.0053(19) -0.006(2)
C18 0.032(2) 0.041(3) 0.044(3) 0.001(2) 0.002(2) -0.003(2)
C19 0.039(3) 0.050(3) 0.053(3) 0.005(3) 0.004(2) -0.001(2)
C20 0.038(2) 0.038(3) 0.037(3) -0.005(2) 0.001(2) -0.005(2)
C21 0.047(3) 0.040(3) 0.042(3) -0.010(2) -0.004(2) -0.006(2)
C22 0.041(3) 0.042(3) 0.040(3) -0.007(2) -0.001(2) -0.006(2)
C23 0.049(3) 0.046(3) 0.083(5) 0.007(3) -0.001(3) 0.001(3)
C24 0.057(4) 0.061(4) 0.077(5) 0.014(3) -0.010(3) -0.001(3)
C25 0.093(5) 0.046(3) 0.080(5) 0.006(3) -0.008(4) 0.001(4)
C26 0.097(7) 0.064(5) 0.132(8) 0.026(5) -0.042(6) 0.005(4)
C27 0.085(5) 0.055(4) 0.102(6) 0.005(4) 0.003(5) -0.008(4)
C28 0.038(3) 0.041(3) 0.032(2) 0.000(2) -0.0019(19) -0.006(2)
C29 0.041(3) 0.036(2) 0.035(3) 0.002(2) -0.001(2) -0.002(2)
C30 0.042(3) 0.042(3) 0.027(2) 0.0031(19) -0.002(2) 0.000(2)
C31 0.047(3) 0.047(3) 0.036(3) -0.004(2) -0.010(2) -0.003(2)
C32 0.045(3) 0.052(3) 0.042(3) 0.004(2) -0.010(2) -0.010(2)
C33 0.038(3) 0.051(3) 0.045(3) 0.005(2) -0.003(2) -0.003(2)
C34 0.054(4) 0.059(4) 0.067(4) 0.009(3) -0.009(3) -0.020(3)
C35 0.042(3) 0.040(3) 0.033(2) 0.002(2) -0.008(2) 0.001(2)
C36 0.045(3) 0.033(2) 0.036(3) -0.0016(19) -0.003(2) 0.001(2)
C37 0.044(3) 0.038(2) 0.033(2) 0.004(2) 0.000(2) 0.004(2)
C38 0.050(3) 0.042(3) 0.034(2) 0.003(2) -0.006(2) 0.007(2)
C39 0.058(3) 0.043(3) 0.042(3) 0.002(2) -0.013(3) -0.008(3)
C40 0.047(3) 0.046(3) 0.046(3) 0.003(2) 0.000(2) 0.001(2)
C41 0.059(3) 0.045(3) 0.040(3) 0.006(2) -0.005(3) -0.007(3)
C42 0.067(4) 0.034(3) 0.041(3) 0.005(2) -0.009(3) -0.005(2)
C43 0.085(5) 0.047(3) 0.040(3) 0.004(3) -0.009(3) 0.003(3)
C44 0.100(5) 0.046(3) 0.046(3) 0.013(3) -0.027(4) -0.021(4)
C45 0.082(5) 0.064(4) 0.059(4) 0.012(3) -0.016(4) -0.028(4)
C46 0.067(4) 0.066(4) 0.050(3) 0.012(3) -0.001(3) -0.022(3)
C47 0.131(9) 0.080(6) 0.095(6) 0.008(5) -0.039(6) -0.048(6)
O1 0.078(3) 0.037(2) 0.053(2) 0.0027(17) -0.012(2) -0.001(2)
O2 0.0411(18) 0.0451(19) 0.0319(17) -0.0025(14) 0.0060(14) 0.0004(15)
O3 0.042(2) 0.054(2) 0.082(3) 0.014(2) -0.001(2) -0.0009(18)
O4 0.0369(17) 0.0446(18) 0.0269(16) 0.0029(14) -0.0014(13) -0.0028(14)
O5 0.0403(18) 0.0398(18) 0.0387(19) -0.0018(14) -0.0025(15) -0.0041(15)
O6 0.0428(19) 0.0425(18) 0.0329(17) 0.0054(14) -0.0024(14) 0.0067(15)
O7 0.071(3) 0.043(2) 0.037(2) 0.0009(15) -0.0013(19) -0.0038(19)
O8 0.0444(19) 0.0474(19) 0.0322(18) 0.0046(15) -0.0081(15) -0.0083(16)
O9 0.037(2) 0.072(3) 0.077(3) -0.007(2) 0.012(2) -0.001(2)
O10 0.0438(19) 0.0381(18) 0.0393(18) -0.0019(15) 0.0013(15) -0.0006(15)
O11 0.050(2) 0.043(2) 0.043(2) 0.0049(16) 0.0005(17) 0.0013(16)
O12 0.052(2) 0.060(2) 0.042(2) 0.0061(18) -0.0043(18) 0.0013(19)
O13 0.066(2) 0.0368(18) 0.0335(18) 0.0008(14) -0.0063(17) -0.0073(17)
O14 0.048(2) 0.068(3) 0.073(3) -0.009(2) 0.012(2) -0.001(2)
O15 0.140(5) 0.055(3) 0.066(3) 0.003(2) -0.035(3) -0.034(3)
C51 0.055(3) 0.050(3) 0.033(3) -0.006(2) -0.008(2) -0.011(2)
C52 0.051(3) 0.045(3) 0.047(3) 0.001(2) -0.003(3) -0.005(2)
C53 0.052(3) 0.056(3) 0.046(3) -0.005(3) -0.002(3) 0.002(3)
C54 0.049(3) 0.057(3) 0.042(3) -0.002(3) 0.003(2) -0.002(3)
C55 0.039(3) 0.056(3) 0.033(3) -0.009(2) 0.002(2) -0.006(2)
C56 0.046(3) 0.065(4) 0.039(3) -0.014(3) -0.004(2) -0.002(3)
C57 0.048(3) 0.057(3) 0.042(3) -0.011(3) -0.009(2) -0.003(3)
C58 0.040(3) 0.049(3) 0.034(2) -0.013(2) 0.002(2) -0.009(2)
C59 0.042(3) 0.042(3) 0.038(3) -0.012(2) 0.002(2) -0.008(2)
C60 0.039(3) 0.047(3) 0.037(3) -0.010(2) -0.002(2) -0.007(2)
C61 0.047(3) 0.040(3) 0.043(3) -0.006(2) -0.010(2) -0.012(2)
C62 0.057(3) 0.050(3) 0.036(3) -0.008(2) -0.005(2) -0.012(3)
C63 0.040(3) 0.048(3) 0.034(3) -0.011(2) 0.005(2) -0.009(2)
C64 0.040(3) 0.043(3) 0.036(2) -0.013(2) 0.001(2) -0.006(2)
C65 0.047(3) 0.047(3) 0.045(3) -0.013(2) -0.001(2) -0.008(2)
C66 0.045(3) 0.044(3) 0.044(3) -0.018(2) 0.004(2) -0.009(2)
C67 0.047(3) 0.044(3) 0.034(3) -0.012(2) 0.006(2) -0.010(2)
C68 0.042(3) 0.052(3) 0.043(3) -0.007(2) 0.006(2) -0.006(2)
C69 0.045(3) 0.051(3) 0.045(3) 0.000(2) -0.001(2) -0.007(2)
C70 0.057(3) 0.048(3) 0.041(3) -0.010(2) 0.007(3) -0.010(3)
C71 0.061(4) 0.057(4) 0.051(4) -0.010(3) -0.002(3) -0.011(3)
C72 0.066(4) 0.048(3) 0.051(3) -0.008(3) -0.004(3) -0.016(3)
C73 0.087(5) 0.061(4) 0.068(4) 0.005(3) -0.004(4) -0.002(4)
C74A 0.101(7) 0.057(6) 0.076(7) 0.000(5) -0.011(6) 0.000(6)
C75A 0.109(7) 0.069(6) 0.073(7) 0.003(6) -0.010(6) -0.008(6)
C76A 0.127(12) 0.087(10) 0.098(10) 0.014(8) 0.012(9) -0.004(9)
C77A 0.120(9) 0.095(9) 0.078(8) 0.013(7) -0.027(7) -0.028(8)
C74B 0.111(8) 0.059(7) 0.079(8) 0.013(6) -0.028(7) -0.011(6)
C75B 0.106(8) 0.062(7) 0.093(8) 0.010(6) -0.034(7) -0.007(6)
C76B 0.118(11) 0.071(10) 0.149(14) 0.029(11) -0.031(11) 0.000(9)
C77B 0.153(14) 0.097(11) 0.123(12) 0.022(10) -0.018(12) 0.008(11)
O16 0.072(3) 0.057(3) 0.069(3) 0.001(2) -0.018(2) 0.010(2)
O17 0.060(2) 0.048(2) 0.040(2) -0.0122(17) 0.0137(18) -0.0113(19)
O18 0.077(3) 0.054(2) 0.063(3) -0.004(2) 0.007(2) -0.018(2)
O19 0.055(2) 0.045(2) 0.045(2) -0.0158(16) -0.0049(18) -0.0013(18)
C78A 0.050(5) 0.041(5) 0.056(6) -0.013(4) -0.011(5) -0.007(4)
C79A 0.062(7) 0.041(6) 0.053(8) -0.013(6) -0.015(6) 0.009(6)
C80A 0.080(6) 0.046(5) 0.062(6) -0.021(4) -0.023(5) 0.006(5)
C81A 0.075(6) 0.045(5) 0.069(6) -0.020(5) -0.035(5) 0.010(5)
C82A 0.061(6) 0.048(5) 0.086(8) -0.029(5) -0.026(6) 0.002(5)
C83A 0.074(8) 0.067(7) 0.064(8) -0.021(6) -0.022(6) 0.027(6)
C84A 0.149(14) 0.074(9) 0.100(10) -0.029(8) -0.078(10) 0.034(9)
C85A 0.052(7) 0.044(6) 0.039(6) -0.013(5) -0.014(5) -0.002(5)
C86A 0.045(6) 0.039(6) 0.039(7) -0.012(5) -0.012(5) 0.005(5)
C87A 0.036(5) 0.042(6) 0.044(7) -0.010(5) -0.006(5) 0.001(5)
C88A 0.034(6) 0.056(7) 0.044(7) -0.013(6) -0.010(5) 0.001(5)
C89A 0.050(7) 0.050(7) 0.043(7) -0.011(5) -0.017(6) 0.010(5)
O20A 0.060(4) 0.049(4) 0.043(4) -0.012(3) -0.010(3) 0.000(3)
O21A 0.054(5) 0.034(4) 0.037(5) -0.012(3) -0.005(4) -0.001(4)
O22A 0.093(6) 0.049(4) 0.046(4) -0.001(3) -0.021(4) -0.009(4)
O23A 0.051(4) 0.040(3) 0.070(5) -0.011(3) -0.015(4) -0.001(3)
O24A 0.121(9) 0.113(9) 0.083(7) -0.009(6) 0.004(7) 0.065(8)
O26A 0.031(4) 0.026(4) 0.035(4) -0.010(3) -0.002(3) -0.003(3)
O27A 0.044(7) 0.033(6) 0.067(11) 0.004(5) -0.026(7) 0.000(4)
O28A 0.076(7) 0.042(5) 0.038(5) -0.009(4) -0.023(5) 0.012(5)
C78B 0.055(6) 0.024(5) 0.025(5) -0.003(4) -0.005(5) -0.009(5)
C79B 0.053(8) 0.031(7) 0.020(6) -0.001(5) 0.003(6) -0.004(6)
C80B 0.040(5) 0.026(4) 0.024(5) 0.004(4) 0.013(4) -0.004(4)
C81B 0.051(6) 0.032(5) 0.032(5) -0.003(4) 0.001(4) -0.014(4)
C82B 0.058(7) 0.025(5) 0.040(6) 0.008(5) 0.001(5) -0.018(5)
C83B 0.055(8) 0.028(5) 0.043(7) -0.005(5) -0.001(6) -0.008(5)
C84B 0.053(7) 0.039(6) 0.036(6) 0.001(5) 0.001(5) -0.011(5)
C85B 0.053(9) 0.028(6) 0.026(6) 0.002(5) 0.003(6) -0.002(6)
C86B 0.056(10) 0.035(7) 0.031(7) 0.003(6) -0.003(6) -0.003(6)
C87B 0.063(10) 0.030(7) 0.041(9) 0.000(6) -0.009(7) 0.003(6)
C88B 0.059(11) 0.041(8) 0.037(8) 0.001(7) -0.007(7) 0.001(7)
C89B 0.060(11) 0.050(8) 0.043(8) 0.004(6) -0.002(8) 0.008(7)
O20B 0.043(5) 0.038(4) 0.030(4) -0.003(3) -0.003(3) -0.005(3)
O21B 0.044(6) 0.041(6) 0.034(6) -0.008(4) 0.017(4) -0.013(4)
O22B 0.058(6) 0.082(7) 0.040(5) 0.000(5) 0.006(5) -0.009(5)
O23B 0.086(7) 0.041(5) 0.026(4) -0.005(3) 0.008(4) -0.026(5)
O24B 0.042(5) 0.046(5) 0.059(6) 0.008(4) -0.004(4) 0.013(4)
O26B 0.18(3) 0.080(16) 0.12(2) -0.034(13) -0.089(18) 0.054(15)
O27B 0.067(16) 0.101(19) 0.032(10) -0.030(9) 0.016(8) -0.030(10)
O28B 0.090(12) 0.056(7) 0.035(7) -0.004(5) 0.003(7) -0.018(7)
C90 0.047(3) 0.049(3) 0.048(3) -0.008(2) -0.008(3) 0.009(3)
C91 0.055(3) 0.040(3) 0.042(3) -0.003(2) -0.012(2) 0.003(2)
C92 0.045(3) 0.081(5) 0.050(3) -0.001(3) -0.002(3) 0.016(3)
C93 0.049(3) 0.057(3) 0.048(3) 0.001(3) -0.012(3) 0.012(3)
C94 0.054(3) 0.049(3) 0.042(3) 0.007(2) -0.005(3) -0.003(3)
C95 0.049(3) 0.093(5) 0.051(3) 0.014(3) -0.004(3) -0.014(3)
C96 0.049(3) 0.075(4) 0.049(3) 0.011(3) -0.009(3) -0.012(3)
C97 0.061(4) 0.093(5) 0.044(3) 0.009(3) -0.012(3) 0.008(4)
O25 0.055(2) 0.075(3) 0.0331(19) -0.0103(19) -0.0090(17) 0.019(2)
O29 0.051(2) 0.055(2) 0.059(2) -0.0054(19) -0.007(2) 0.0132(19)
O30 0.065(3) 0.081(3) 0.042(2) 0.015(2) -0.011(2) 0.000(2)
N1 0.149(9) 0.140(8) 0.251(12) -0.043(9) -0.092(9) 0.032(7)
C98 0.129(8) 0.085(6) 0.203(11) -0.028(7) -0.083(8) 0.015(6)
C99 0.116(7) 0.082(6) 0.210(12) -0.047(7) -0.056(8) 0.007(6)
O31 0.067(3) 0.065(3) 0.091(4) 0.006(3) -0.023(3) -0.006(2)
O32 0.071(3) 0.072(3) 0.116(5) -0.012(3) -0.002(3) -0.010(3)
O33 0.061(2) 0.058(2) 0.042(2) 0.0034(18) 0.0054(19) 0.008(2)
O34A 0.024(3) 0.075(4) 0.040(3) 0.020(3) 0.004(2) 0.010(3)
O35A 0.070(5) 0.067(5) 0.060(5) -0.014(4) 0.007(4) 0.007(5)
O36 0.087(7) 0.117(8) 0.062(5) 0.034(5) -0.010(5) -0.003(6)
O34B 0.117(10) 0.156(11) 0.103(9) -0.012(9) 0.004(9) -0.001(10)
O35B 0.19(2) 0.19(2) 0.16(2) -0.033(19) -0.06(2) 0.00(2)

loop_
_atom_type_symbol
_atom_type_description
_atom_type_scat_dispersion_real
_atom_type_scat_dispersion_imag
_atom_type_scat_source
C C 0.0181 0.0091 'International Tables Vol C Tables 4.2.6.8 and 6.1.1.4'
H H 0.0000 0.0000 'International Tables Vol C Tables 4.2.6.8 and 6.1.1.4'
O O 0.0492 0.0322 'International Tables Vol C Tables 4.2.6.8 and 6.1.1.4'
N N 0.0311 0.0180 'International Tables Vol C Tables 4.2.6.8 and 6.1.1.4'

loop_
_geom_angle_atom_site_label_1
_geom_angle_atom_site_label_2
_geom_angle_atom_site_label_3
_geom_angle
C2 C1 C10 114.9(4)
C2 C1 H1A 108.5
C10 C1 H1A 108.5
C2 C1 H1B 108.5
C10 C1 H1B 108.5
H1A C1 H1B 107.5
C3 C2 C1 109.1(4)
C3 C2 H2A 109.9
C1 C2 H2A 109.9
C3 C2 H2B 109.9
C1 C2 H2B 109.9
H2A C2 H2B 108.3
O1 C3 C2 112.6(5)
O1 C3 C4 109.0(4)
C2 C3 C4 110.4(5)
O1 C3 H3 108.2
C2 C3 H3 108.2
C4 C3 H3 108.2
C5 C4 C3 111.3(4)
C5 C4 H4A 109.4
C3 C4 H4A 109.4
C5 C4 H4B 109.4
C3 C4 H4B 109.4
H4A C4 H4B 108.0
C6 C5 C4 120.0(5)
C6 C5 C10 123.0(5)
C4 C5 C10 117.0(4)
C5 C6 C7 124.9(5)
C5 C6 H6 117.5
C7 C6 H6 117.5
C6 C7 C8 114.4(4)
C6 C7 H7A 108.7
C8 C7 H7A 108.7
C6 C7 H7B 108.7
C8 C7 H7B 108.7
H7A C7 H7B 107.6
C14 C8 C7 110.5(4)
C14 C8 C9 107.9(4)
C7 C8 C9 111.2(4)
C14 C8 H8 109.1
C7 C8 H8 109.1
C9 C8 H8 109.1
C8 C9 C11 110.4(4)
C8 C9 C10 113.6(4)
C11 C9 C10 113.3(4)
C8 C9 H9 106.3
C11 C9 H9 106.3
C10 C9 H9 106.3
C5 C10 C19 108.6(4)
C5 C10 C1 107.8(4)
C19 C10 C1 110.2(4)
C5 C10 C9 110.4(4)
C19 C10 C9 111.8(4)
C1 C10 C9 107.9(4)
C12 C11 C9 114.3(4)
C12 C11 H11A 108.7
C9 C11 H11A 108.7
C12 C11 H11B 108.7
C9 C11 H11B 108.7
H11A C11 H11B 107.6
C13 C12 C11 112.0(4)
C13 C12 H12A 109.2
C11 C12 H12A 109.2
C13 C12 H12B 109.2
C11 C12 H12B 109.2
H12A C12 H12B 107.9
C12 C13 C14 107.4(4)
C12 C13 C18 111.1(4)
C14 C13 C18 112.5(4)
C12 C13 C17 116.6(4)
C14 C13 C17 100.3(4)
C18 C13 C17 108.6(4)
C8 C14 C15 118.9(4)
C8 C14 C13 114.6(4)
C15 C14 C13 104.3(4)
C8 C14 H14 106.0
C15 C14 H14 106.0
C13 C14 H14 106.0
C14 C15 C16 104.2(4)
C14 C15 H15A 110.9
C16 C15 H15A 110.9
C14 C15 H15B 110.9
C16 C15 H15B 110.9
H15A C15 H15B 108.9
O4 C16 C15 110.9(4)
O4 C16 C17 111.9(4)
C15 C16 C17 107.0(4)
O4 C16 H16A 109.0
C15 C16 H16A 109.0
C17 C16 H16A 109.0
O2 C17 C20 110.0(4)
O2 C17 C16 106.9(4)
C20 C17 C16 112.8(4)
O2 C17 C13 104.8(4)
C20 C17 C13 118.2(4)
C16 C17 C13 103.2(4)
C13 C18 H18A 109.5
C13 C18 H18B 109.5
H18A C18 H18B 109.5
C13 C18 H18C 109.5
H18A C18 H18C 109.5
H18B C18 H18C 109.5
C10 C19 H19A 109.5
C10 C19 H19B 109.5
H19A C19 H19B 109.5
C10 C19 H19C 109.5
H19A C19 H19C 109.5
H19B C19 H19C 109.5
C21 C20 C22 108.8(4)
C21 C20 C17 114.3(4)
C22 C20 C17 111.5(4)
C21 C20 H20 107.3
C22 C20 H20 107.3
C17 C20 H20 107.3
C20 C21 H21A 109.5
C20 C21 H21B 109.5
H21A C21 H21B 109.5
C20 C21 H21C 109.5
H21A C21 H21C 109.5
H21B C21 H21C 109.5
O3 C22 C23 120.1(5)
O3 C22 C20 123.1(5)
C23 C22 C20 116.7(5)
C22 C23 C24 117.6(6)
C22 C23 H23A 107.9
C24 C23 H23A 107.9
C22 C23 H23B 107.9
C24 C23 H23B 107.9
H23A C23 H23B 107.2
C23 C24 C25 119.6(7)
C23 C24 H24A 107.4
C25 C24 H24A 107.4
C23 C24 H24B 107.4
C25 C24 H24B 107.4
H24A C24 H24B 107.0
C26 C25 C24 114.5(8)
C26 C25 C27 113.5(7)
C24 C25 C27 113.5(7)
C26 C25 H25 104.6
C24 C25 H25 104.6
C27 C25 H25 104.6
C25 C26 H26A 109.5
C25 C26 H26B 109.5
H26A C26 H26B 109.5
C25 C26 H26C 109.5
H26A C26 H26C 109.5
H26B C26 H26C 109.5
C25 C27 H27A 109.5
C25 C27 H27B 109.5
H27A C27 H27B 109.5
C25 C27 H27C 109.5
H27A C27 H27C 109.5
H27B C27 H27C 109.5
O4 C28 O8 108.7(4)
O4 C28 C29 108.5(4)
O8 C28 C29 108.6(4)
O4 C28 H28 110.3
O8 C28 H28 110.3
C29 C28 H28 110.3
O5 C29 C28 107.1(4)
O5 C29 C30 108.8(4)
C28 C29 C30 110.1(4)
O5 C29 H29 110.3
C28 C29 H29 110.3
C30 C29 H29 110.3
O6 C30 C29 106.1(4)
O6 C30 C31 112.6(4)
C29 C30 C31 110.5(4)
O6 C30 H30 109.2
C29 C30 H30 109.2
C31 C30 H30 109.2
O7 C31 C32 107.9(5)
O7 C31 C30 111.8(5)
C32 C31 C30 110.2(4)
O7 C31 H31 109.0
C32 C31 H31 109.0
C30 C31 H31 109.0
O8 C32 C31 111.5(5)
O8 C32 H32A 109.3
C31 C32 H32A 109.3
O8 C32 H32B 109.3
C31 C32 H32B 109.3
H32A C32 H32B 108.0
O9 C33 O5 124.0(5)
O9 C33 C34 124.6(6)
O5 C33 C34 111.3(5)
C33 C34 H34A 109.5
C33 C34 H34B 109.5
H34A C34 H34B 109.5
C33 C34 H34C 109.5
H34A C34 H34C 109.5
H34B C34 H34C 109.5
O6 C35 O13 108.0(4)
O6 C35 C36 107.4(4)
O13 C35 C36 109.9(4)
O6 C35 H35 110.5
O13 C35 H35 110.5
C36 C35 H35 110.5
O10 C36 C37 109.2(4)
O10 C36 C35 106.9(4)
C37 C36 C35 111.5(4)
O10 C36 H36 109.8
C37 C36 H36 109.8
C35 C36 H36 109.8
O11 C37 C36 109.9(4)
O11 C37 C38 111.6(4)
C36 C37 C38 108.0(4)
O11 C37 H37 109.1
C36 C37 H37 109.1
C38 C37 H37 109.1
O12 C38 C39 110.8(5)
O12 C38 C37 109.0(4)
C39 C38 C37 108.4(4)
O12 C38 H38 109.5
C39 C38 H38 109.5
C37 C38 H38 109.5
O13 C39 C38 110.5(5)
O13 C39 H39A 109.5
C38 C39 H39A 109.5
O13 C39 H39B 109.5
C38 C39 H39B 109.5
H39A C39 H39B 108.1
O14 C40 O10 124.1(5)
O14 C40 C41 123.7(6)
O10 C40 C41 112.2(5)
C46 C41 C42 119.4(6)
C46 C41 C40 117.5(6)
C42 C41 C40 123.1(6)
C43 C42 C41 119.3(6)
C43 C42 H42 120.3
C41 C42 H42 120.3
C42 C43 C44 119.2(7)
C42 C43 H43 120.4
C44 C43 H43 120.4
C45 C44 O15 124.8(7)
C45 C44 C43 121.2(6)
O15 C44 C43 114.0(8)
C44 C45 C46 119.0(7)
C44 C45 H45 120.5
C46 C45 H45 120.5
C45 C46 C41 121.8(8)
C45 C46 H46 119.1
C41 C46 H46 119.1
O15 C47 H47A 109.5
O15 C47 H47B 109.5
H47A C47 H47B 109.5
O15 C47 H47C 109.5
H47A C47 H47C 109.5
H47B C47 H47C 109.5
C3 O1 H1C 109.5
C17 O2 H2C 109.5
C28 O4 C16 113.6(4)
C33 O5 C29 117.2(4)
C35 O6 C30 115.6(4)
C31 O7 H7C 109.5
C28 O8 C32 110.0(4)
C40 O10 C36 117.1(4)
C37 O11 H11C 109.5
C38 O12 H12C 109.5
C39 O13 C35 111.4(4)
C44 O15 C47 117.2(8)
C52 C51 C60 114.8(5)
C52 C51 H51A 108.6
C60 C51 H51A 108.6
C52 C51 H51B 108.6
C60 C51 H51B 108.6
H51A C51 H51B 107.6
C51 C52 C53 110.5(5)
C51 C52 H52A 109.6
C53 C52 H52A 109.6
C51 C52 H52B 109.6
C53 C52 H52B 109.6
H52A C52 H52B 108.1
O16 C53 C54 110.9(5)
O16 C53 C52 110.1(5)
C54 C53 C52 109.5(5)
O16 C53 H53 108.8
C54 C53 H53 108.8
C52 C53 H53 108.8
C55 C54 C53 111.9(5)
C55 C54 H54A 109.2
C53 C54 H54A 109.2
C55 C54 H54B 109.2
C53 C54 H54B 109.2
H54A C54 H54B 107.9
C56 C55 C54 121.6(5)
C56 C55 C60 122.6(5)
C54 C55 C60 115.7(5)
C55 C56 C57 125.8(6)
C55 C56 H56 117.1
C57 C56 H56 117.1
C56 C57 C58 112.0(5)
C56 C57 H57A 109.2
C58 C57 H57A 109.2
C56 C57 H57B 109.2
C58 C57 H57B 109.2
H57A C57 H57B 107.9
C64 C58 C57 111.5(5)
C64 C58 C59 108.8(4)
C57 C58 C59 109.7(5)
C64 C58 H58 108.9
C57 C58 H58 108.9
C59 C58 H58 108.9
C61 C59 C58 111.2(4)
C61 C59 C60 112.4(4)
C58 C59 C60 112.9(4)
C61 C59 H59 106.6
C58 C59 H59 106.6
C60 C59 H59 106.6
C69 C60 C55 108.7(4)
C69 C60 C59 112.0(5)
C55 C60 C59 110.9(4)
C69 C60 C51 109.7(5)
C55 C60 C51 106.9(5)
C59 C60 C51 108.6(4)
C62 C61 C59 114.1(4)
C62 C61 H61A 108.7
C59 C61 H61A 108.7
C62 C61 H61B 108.7
C59 C61 H61B 108.7
H61A C61 H61B 107.6
C63 C62 C61 111.3(4)
C63 C62 H62A 109.4
C61 C62 H62A 109.4
C63 C62 H62B 109.4
C61 C62 H62B 109.4
H62A C62 H62B 108.0
C62 C63 C64 107.5(5)
C62 C63 C68 110.6(5)
C64 C63 C68 111.0(4)
C62 C63 C67 117.0(4)
C64 C63 C67 101.7(4)
C68 C63 C67 108.7(4)
C58 C64 C65 118.0(4)
C58 C64 C63 115.7(4)
C65 C64 C63 103.6(4)
C58 C64 H64 106.2
C65 C64 H64 106.2
C63 C64 H64 106.2
C64 C65 C66 103.4(4)
C64 C65 H65A 111.1
C66 C65 H65A 111.1
C64 C65 H65B 111.1
C66 C65 H65B 111.1
H65A C65 H65B 109.0
O19 C66 C65 113.0(4)
O19 C66 C67 113.2(5)
C65 C66 C67 106.9(4)
O19 C66 H66 107.8
C65 C66 H66 107.8
C67 C66 H66 107.8
O17 C67 C70 109.7(5)
O17 C67 C63 106.2(4)
C70 C67 C63 116.6(5)
O17 C67 C66 106.8(4)
C70 C67 C66 113.3(4)
C63 C67 C66 103.5(4)
C63 C68 H68A 109.5
C63 C68 H68B 109.5
H68A C68 H68B 109.5
C63 C68 H68C 109.5
H68A C68 H68C 109.5
H68B C68 H68C 109.5
C60 C69 H69A 109.5
C60 C69 H69B 109.5
H69A C69 H69B 109.5
C60 C69 H69C 109.5
H69A C69 H69C 109.5
H69B C69 H69C 109.5
C72 C70 C67 113.3(5)
C72 C70 C71 105.2(5)
C67 C70 C71 113.1(5)
C72 C70 H70 108.4
C67 C70 H70 108.4
C71 C70 H70 108.4
C70 C71 H71A 109.5
C70 C71 H71B 109.5
H71A C71 H71B 109.5
C70 C71 H71C 109.5
H71A C71 H71C 109.5
H71B C71 H71C 109.5
O18 C72 C73 121.2(6)
O18 C72 C70 122.6(6)
C73 C72 C70 116.2(6)
C74A C73 C72 119.5(10)
C72 C73 C74B 105.4(10)
C74A C73 H73A 107.5
C72 C73 H73A 107.5
C74A C73 H73B 107.5
C72 C73 H73B 107.5
H73A C73 H73B 107.0
C72 C73 H73C 110.7
C74B C73 H73C 110.7
C72 C73 H73D 110.7
C74B C73 H73D 110.7
H73C C73 H73D 108.8
C73 C74A C75A 111.1(12)
C73 C74A H74A 109.4
C75A C74A H74A 109.4
C73 C74A H74B 109.4
C75A C74A H74B 109.4
H74A C74A H74B 108.0
C77A C75A C74A 113.1(15)
C77A C75A C76A 106.6(15)
C74A C75A C76A 112.5(14)
C77A C75A H75A 108.1
C74A C75A H75A 108.1
C76A C75A H75A 108.1
C75A C76A H76A 109.5
C75A C76A H76B 109.5
H76A C76A H76B 109.5
C75A C76A H76C 109.5
H76A C76A H76C 109.5
H76B C76A H76C 109.5
C75A C77A H77A 109.5
C75A C77A H77B 109.5
H77A C77A H77B 109.5
C75A C77A H77C 109.5
H77A C77A H77C 109.5
H77B C77A H77C 109.5
C75B C74B C73 111.8(18)
C75B C74B H74C 109.3
C73 C74B H74C 109.3
C75B C74B H74D 109.3
C73 C74B H74D 109.3
H74C C74B H74D 107.9
C77B C75B C76B 112(2)
C77B C75B C74B 111(2)
C76B C75B C74B 110.7(17)
C77B C75B H75B 107.4
C76B C75B H75B 107.4
C74B C75B H75B 107.4
C75B C76B H76D 109.5
C75B C76B H76E 109.5
H76D C76B H76E 109.5
C75B C76B H76F 109.5
H76D C76B H76F 109.5
H76E C76B H76F 109.5
C75B C77B H77D 109.5
C75B C77B H77E 109.5
H77D C77B H77E 109.5
C75B C77B H77F 109.5
H77D C77B H77F 109.5
H77E C77B H77F 109.5
C53 O16 H16B 109.5
C67 O17 H17 109.5
C78B O19 C66 116.9(6)
C66 O19 C78A 105.9(5)
O23A C78A O19 107.3(7)
O23A C78A C79A 108.7(8)
O19 C78A C79A 105.0(8)
O23A C78A H78A 111.8
O19 C78A H78A 111.8
C79A C78A H78A 111.8
O20A C79A C80A 109.2(9)
O20A C79A C78A 110.0(9)
C80A C79A C78A 107.9(10)
O20A C79A H79A 109.9
C80A C79A H79A 109.9
C78A C79A H79A 109.9
O21A C80A C79A 111.2(9)
O21A C80A C81A 115.0(8)
C79A C80A C81A 111.9(8)
O21A C80A H80A 106.0
C79A C80A H80A 106.0
C81A C80A H80A 106.0
O22A C81A C80A 110.4(8)
O22A C81A C82A 116.4(9)
C80A C81A C82A 107.1(8)
O22A C81A H81A 107.5
C80A C81A H81A 107.5
C82A C81A H81A 107.5
O23A C82A C81A 107.3(9)
O23A C82A H82A 110.3
C81A C82A H82A 110.3
O23A C82A H82B 110.3
C81A C82A H82B 110.3
H82A C82A H82B 108.5
O24A C83A O20A 120.5(10)
O24A C83A C84A 133.3(11)
O20A C83A C84A 104.6(9)
C83A C84A H84A 109.5
C83A C84A H84B 109.5
H84A C84A H84B 109.5
C83A C84A H84C 109.5
H84A C84A H84C 109.5
H84B C84A H84C 109.5
O21A C85A O28A 105.7(11)
O21A C85A C86A 106.2(9)
O28A C85A C86A 110.4(8)
O21A C85A H85A 111.4
O28A C85A H85A 111.4
C86A C85A H85A 111.4
O25 C86A C87A 116.1(12)
O25 C86A C85A 101.4(11)
C87A C86A C85A 112.7(8)
O25 C86A H86A 108.7
C87A C86A H86A 108.7
C85A C86A H86A 108.7
O26A C87A C86A 106.4(8)
O26A C87A C88A 112.8(10)
C86A C87A C88A 110.9(9)
O26A C87A H87A 108.9
C86A C87A H87A 108.9
C88A C87A H87A 108.9
O27A C88A C87A 109.6(10)
O27A C88A C89A 111.5(9)
C87A C88A C89A 108.9(9)
O27A C88A H88A 108.9
C87A C88A H88A 108.9
C89A C88A H88A 108.9
O28A C89A C88A 106.6(9)
O28A C89A H89A 110.4
C88A C89A H89A 110.4
O28A C89A H89B 110.4
C88A C89A H89B 110.4
H89A C89A H89B 108.6
C83A O20A C79A 115.2(9)
C85A O21A C80A 117.0(9)
C81A O22A H22A 109.5
C78A O23A C82A 113.1(8)
C87A O26A H26D 109.5
C88A O27A H27D 109.5
C89A O28A C85A 110.3(11)
O19 C78B O23B 113.7(9)
O19 C78B C79B 108.8(8)
O23B C78B C79B 111.7(9)
O19 C78B H78B 107.5
O23B C78B H78B 107.5
C79B C78B H78B 107.5
O20B C79B C80B 111.9(11)
O20B C79B C78B 108.8(10)
C80B C79B C78B 110.8(9)
O20B C79B H79B 108.4
C80B C79B H79B 108.4
C78B C79B H79B 108.4
O21B C80B C79B 108.4(9)
O21B C80B C81B 108.8(8)
C79B C80B C81B 111.5(9)
O21B C80B H80B 109.3
C79B C80B H80B 109.3
C81B C80B H80B 109.3
O22B C81B C80B 112.0(9)
O22B C81B C82B 110.7(10)
C80B C81B C82B 106.5(8)
O22B C81B H81B 109.2
C80B C81B H81B 109.2
C82B C81B H81B 109.2
O23B C82B C81B 108.5(9)
O23B C82B H82C 110.0
C81B C82B H82C 110.0
O23B C82B H82D 110.0
C81B C82B H82D 110.0
H82C C82B H82D 108.4
O24B C83B O20B 125.7(11)
O24B C83B C84B 125.6(11)
O20B C83B C84B 108.7(10)
C83B C84B H84D 109.5
C83B C84B H84E 109.5
H84D C84B H84E 109.5
C83B C84B H84F 109.5
H84D C84B H84F 109.5
H84E C84B H84F 109.5
O21B C85B O28B 108.0(12)
O21B C85B C86B 106.4(11)
O28B C85B C86B 110.3(11)
O21B C85B H85B 110.7
O28B C85B H85B 110.7
C86B C85B H85B 110.7
C87B C86B O25 100.7(14)
C87B C86B C85B 113.7(11)
O25 C86B C85B 111.9(15)
C87B C86B H86B 110.1
O25 C86B H86B 110.1
C85B C86B H86B 110.1
O26B C87B C86B 108.7(14)
O26B C87B C88B 113.1(14)
C86B C87B C88B 110.4(13)
O26B C87B H87B 108.1
C86B C87B H87B 108.1
C88B C87B H87B 108.1
O27B C88B C87B 109.6(13)
O27B C88B C89B 113.5(14)
C87B C88B C89B 109.6(11)
O27B C88B H88B 108.0
C87B C88B H88B 108.0
C89B C88B H88B 108.0
O28B C89B C88B 108.8(13)
O28B C89B H89C 109.9
C88B C89B H89C 109.9
O28B C89B H89D 109.9
C88B C89B H89D 109.9
H89C C89B H89D 108.3
C83B O20B C79B 117.9(10)
C85B O21B C80B 114.1(10)
C81B O22B H22B 109.5
C78B O23B C82B 110.0(9)
C87B O26B H26E 109.5
C88B O27B H27E 109.5
C89B O28B C85B 111.1(13)
O29 C90 O25 124.3(5)
O29 C90 C91 124.6(5)
O25 C90 C91 111.1(5)
C96 C91 C92 118.6(5)
C96 C91 C90 121.7(5)
C92 C91 C90 119.7(6)
C91 C92 C93 121.8(6)
C91 C92 H92 119.1
C93 C92 H92 119.1
C94 C93 C92 119.1(6)
C94 C93 H93 120.4
C92 C93 H93 120.4
C93 C94 O30 124.5(5)
C93 C94 C95 119.9(5)
O30 C94 C95 115.5(6)
C96 C95 C94 119.9(6)
C96 C95 H95 120.1
C94 C95 H95 120.1
C91 C96 C95 120.5(6)
C91 C96 H96 119.7
C95 C96 H96 119.7
O30 C97 H97A 109.5
O30 C97 H97B 109.5
H97A C97 H97B 109.5
O30 C97 H97C 109.5
H97A C97 H97C 109.5
H97B C97 H97C 109.5
C90 O25 C86A 122.5(9)
C90 O25 C86B 114.7(11)
C94 O30 C97 118.6(5)
N1 C98 C99 175.8(16)
C98 C99 H99A 109.5
C98 C99 H99B 109.5
H99A C99 H99B 109.5
C98 C99 H99C 109.5
H99A C99 H99C 109.5
H99B C99 H99C 109.5

loop_
_geom_bond_atom_site_label_1
_geom_bond_atom_site_label_2
_geom_bond_distance
C1 C2 1.519(7)
C1 C10 1.551(7)
C1 H1A 0.9900
C1 H1B 0.9900
C2 C3 1.505(8)
C2 H2A 0.9900
C2 H2B 0.9900
C3 O1 1.453(7)
C3 C4 1.512(8)
C3 H3 1.0000
C4 C5 1.502(8)
C4 H4A 0.9900
C4 H4B 0.9900
C5 C6 1.339(8)
C5 C10 1.516(7)
C6 C7 1.482(8)
C6 H6 0.9500
C7 C8 1.520(7)
C7 H7A 0.9900
C7 H7B 0.9900
C8 C14 1.523(7)
C8 C9 1.537(7)
C8 H8 1.0000
C9 C11 1.540(7)
C9 C10 1.554(7)
C9 H9 1.0000
C10 C19 1.531(8)
C11 C12 1.536(7)
C11 H11A 0.9900
C11 H11B 0.9900
C12 C13 1.527(7)
C12 H12A 0.9900
C12 H12B 0.9900
C13 C14 1.536(6)
C13 C18 1.538(7)
C13 C17 1.562(7)
C14 C15 1.523(7)
C14 H14 1.0000
C15 C16 1.536(8)
C15 H15A 0.9900
C15 H15B 0.9900
C16 O4 1.447(6)
C16 C17 1.561(7)
C16 H16A 1.0000
C17 O2 1.449(6)
C17 C20 1.542(7)
C18 H18A 0.9800
C18 H18B 0.9800
C18 H18C 0.9800
C19 H19A 0.9800
C19 H19B 0.9800
C19 H19C 0.9800
C20 C21 1.525(7)
C20 C22 1.532(8)
C20 H20 1.0000
C21 H21A 0.9800
C21 H21B 0.9800
C21 H21C 0.9800
C22 O3 1.208(7)
C22 C23 1.483(8)
C23 C24 1.487(10)
C23 H23A 0.9900
C23 H23B 0.9900
C24 C25 1.499(10)
C24 H24A 0.9900
C24 H24B 0.9900
C25 C26 1.466(13)
C25 C27 1.499(12)
C25 H25 1.0000
C26 H26A 0.9800
C26 H26B 0.9800
C26 H26C 0.9800
C27 H27A 0.9800
C27 H27B 0.9800
C27 H27C 0.9800
C28 O4 1.394(6)
C28 O8 1.413(6)
C28 C29 1.518(7)
C28 H28 1.0000
C29 O5 1.454(6)
C29 C30 1.518(7)
C29 H29 1.0000
C30 O6 1.424(6)
C30 C31 1.541(8)
C30 H30 1.0000
C31 O7 1.409(7)
C31 C32 1.504(8)
C31 H31 1.0000
C32 O8 1.428(6)
C32 H32A 0.9900
C32 H32B 0.9900
C33 O9 1.188(7)
C33 O5 1.347(7)
C33 C34 1.502(9)
C34 H34A 0.9800
C34 H34B 0.9800
C34 H34C 0.9800
C35 O6 1.395(6)
C35 O13 1.432(6)
C35 C36 1.515(7)
C35 H35 1.0000
C36 O10 1.443(6)
C36 C37 1.512(7)
C36 H36 1.0000
C37 O11 1.413(6)
C37 C38 1.535(8)
C37 H37 1.0000
C38 O12 1.420(6)
C38 C39 1.521(8)
C38 H38 1.0000
C39 O13 1.415(7)
C39 H39A 0.9900
C39 H39B 0.9900
C40 O14 1.212(7)
C40 O10 1.339(7)
C40 C41 1.480(8)
C41 C46 1.381(9)
C41 C42 1.397(9)
C42 C43 1.383(9)
C42 H42 0.9500
C43 C44 1.408(11)
C43 H43 0.9500
C44 C45 1.361(12)
C44 O15 1.364(8)
C45 C46 1.365(10)
C45 H45 0.9500
C46 H46 0.9500
C47 O15 1.415(12)
C47 H47A 0.9800
C47 H47B 0.9800
C47 H47C 0.9800
O1 H1C 0.8400
O2 H2C 0.8400
O7 H7C 0.8400
O11 H11C 0.8400
O12 H12C 0.8400
C51 C52 1.520(8)
C51 C60 1.551(7)
C51 H51A 0.9900
C51 H51B 0.9900
C52 C53 1.522(9)
C52 H52A 0.9900
C52 H52B 0.9900
C53 O16 1.418(8)
C53 C54 1.517(9)
C53 H53 1.0000
C54 C55 1.505(9)
C54 H54A 0.9900
C54 H54B 0.9900
C55 C56 1.309(8)
C55 C60 1.550(8)
C56 C57 1.488(9)
C56 H56 0.9500
C57 C58 1.527(8)
C57 H57A 0.9900
C57 H57B 0.9900
C58 C64 1.516(8)
C58 C59 1.546(7)
C58 H58 1.0000
C59 C61 1.548(8)
C59 C60 1.546(8)
C59 H59 1.0000
C60 C69 1.532(8)
C61 C62 1.537(8)
C61 H61A 0.9900
C61 H61B 0.9900
C62 C63 1.530(7)
C62 H62A 0.9900
C62 H62B 0.9900
C63 C64 1.534(8)
C63 C68 1.549(7)
C63 C67 1.556(8)
C64 C65 1.528(7)
C64 H64 1.0000
C65 C66 1.532(9)
C65 H65A 0.9900
C65 H65B 0.9900
C66 O19 1.446(6)
C66 C67 1.586(7)
C66 H66 1.0000
C67 O17 1.426(6)
C67 C70 1.528(9)
C68 H68A 0.9800
C68 H68B 0.9800
C68 H68C 0.9800
C69 H69A 0.9800
C69 H69B 0.9800
C69 H69C 0.9800
C70 C72 1.524(9)
C70 C71 1.543(9)
C70 H70 1.0000
C71 H71A 0.9800
C71 H71B 0.9800
C71 H71C 0.9800
C72 O18 1.205(9)
C72 C73 1.505(11)
C73 C74A 1.504(17)
C73 C74B 1.58(2)
C73 H73A 0.9900
C73 H73B 0.9900
C73 H73C 0.9900
C73 H73D 0.9900
C74A C75A 1.508(19)
C74A H74A 0.9900
C74A H74B 0.9900
C75A C77A 1.52(2)
C75A C76A 1.52(2)
C75A H75A 1.0000
C76A H76A 0.9800
C76A H76B 0.9800
C76A H76C 0.9800
C77A H77A 0.9800
C77A H77B 0.9800
C77A H77C 0.9800
C74B C75B 1.53(2)
C74B H74C 0.9900
C74B H74D 0.9900
C75B C77B 1.49(3)
C75B C76B 1.48(3)
C75B H75B 1.0000
C76B H76D 0.9800
C76B H76E 0.9800
C76B H76F 0.9800
C77B H77D 0.9800
C77B H77E 0.9800
C77B H77F 0.9800
O16 H16B 0.8400
O17 H17 0.8400
O19 C78B 1.349(11)
O19 C78A 1.512(11)
C78A O23A 1.406(11)
C78A C79A 1.545(12)
C78A H78A 1.0000
C79A O20A 1.412(11)
C79A C80A 1.472(13)
C79A H79A 1.0000
C80A O21A 1.427(10)
C80A C81A 1.507(13)
C80A H80A 1.0000
C81A O22A 1.321(12)
C81A C82A 1.528(13)
C81A H81A 1.0000
C82A O23A 1.436(11)
C82A H82A 0.9900
C82A H82B 0.9900
C83A O24A 1.182(12)
C83A O20A 1.364(11)
C83A C84A 1.490(14)
C84A H84A 0.9800
C84A H84B 0.9800
C84A H84C 0.9800
C85A O21A 1.408(14)
C85A O28A 1.447(12)
C85A C86A 1.521(11)
C85A H85A 1.0000
C86A O25 1.364(17)
C86A C87A 1.510(12)
C86A H86A 1.0000
C87A O26A 1.394(11)
C87A C88A 1.516(11)
C87A H87A 1.0000
C88A O27A 1.400(12)
C88A C89A 1.526(11)
C88A H88A 1.0000
C89A O28A 1.439(14)
C89A H89A 0.9900
C89A H89B 0.9900
O22A H22A 0.8400
O26A H26D 0.8400
O27A H27D 0.8400
C78B O23B 1.412(12)
C78B C79B 1.539(12)
C78B H78B 1.0000
C79B O20B 1.421(14)
C79B C80B 1.478(12)
C79B H79B 1.0000
C80B O21B 1.447(11)
C80B C81B 1.530(13)
C80B H80B 1.0000
C81B O22B 1.353(13)
C81B C82B 1.531(13)
C81B H81B 1.0000
C82B O23B 1.440(12)
C82B H82C 0.9900
C82B H82D 0.9900
C83B O24B 1.188(13)
C83B O20B 1.341(12)
C83B C84B 1.489(14)
C84B H84D 0.9800
C84B H84E 0.9800
C84B H84F 0.9800
C85B O21B 1.414(15)
C85B O28B 1.446(13)
C85B C86B 1.524(12)
C85B H85B 1.0000
C86B C87B 1.508(15)
C86B O25 1.51(2)
C86B H86B 1.0000
C87B O26B 1.396(13)
C87B C88B 1.516(12)
C87B H87B 1.0000
C88B O27B 1.401(14)
C88B C89B 1.520(13)
C88B H88B 1.0000
C89B O28B 1.437(16)
C89B H89C 0.9900
C89B H89D 0.9900
O22B H22B 0.8400
O26B H26E 0.8400
O27B H27E 0.8400
C90 O29 1.206(8)
C90 O25 1.348(7)
C90 C91 1.482(8)
C91 C96 1.374(10)
C91 C92 1.380(9)
C92 C93 1.384(9)
C92 H92 0.9500
C93 C94 1.368(9)
C93 H93 0.9500
C94 O30 1.374(8)
C94 C95 1.396(9)
C95 C96 1.385(10)
C95 H95 0.9500
C96 H96 0.9500
C97 O30 1.406(8)
C97 H97A 0.9800
C97 H97B 0.9800
C97 H97C 0.9800
N1 C98 1.097(17)
C98 C99 1.366(18)
C99 H99A 0.9800
C99 H99B 0.9800
C99 H99C 0.9800

loop_
_geom_torsion_atom_site_label_1
_geom_torsion_atom_site_label_2
_geom_torsion_atom_site_label_3
_geom_torsion_atom_site_label_4
_geom_torsion
C10 C1 C2 C3 -57.7(6)
C1 C2 C3 O1 -178.5(5)
C1 C2 C3 C4 59.4(6)
O1 C3 C4 C5 179.2(5)
C2 C3 C4 C5 -56.6(7)
C3 C4 C5 C6 -127.2(6)
C3 C4 C5 C10 51.9(7)
C4 C5 C6 C7 -178.2(5)
C10 C5 C6 C7 2.8(9)
C5 C6 C7 C8 8.4(8)
C6 C7 C8 C14 -156.3(4)
C6 C7 C8 C9 -36.5(6)
C14 C8 C9 C11 -54.6(5)
C7 C8 C9 C11 -176.0(4)
C14 C8 C9 C10 177.0(4)
C7 C8 C9 C10 55.6(6)
C6 C5 C10 C19 -107.9(6)
C4 C5 C10 C19 73.0(6)
C6 C5 C10 C1 132.7(5)
C4 C5 C10 C1 -46.4(6)
C6 C5 C10 C9 15.0(7)
C4 C5 C10 C9 -164.0(5)
C2 C1 C10 C5 49.4(6)
C2 C1 C10 C19 -69.0(6)
C2 C1 C10 C9 168.6(4)
C8 C9 C10 C5 -43.9(6)
C11 C9 C10 C5 -170.8(4)
C8 C9 C10 C19 77.2(5)
C11 C9 C10 C19 -49.8(6)
C8 C9 C10 C1 -161.5(4)
C11 C9 C10 C1 71.6(5)
C8 C9 C11 C12 52.9(6)
C10 C9 C11 C12 -178.5(4)
C9 C11 C12 C13 -52.6(6)
C11 C12 C13 C14 52.8(6)
C11 C12 C13 C18 -70.6(5)
C11 C12 C13 C17 164.3(4)
C7 C8 C14 C15 -52.7(6)
C9 C8 C14 C15 -174.4(4)
C7 C8 C14 C13 -176.9(4)
C9 C8 C14 C13 61.3(5)
C12 C13 C14 C8 -59.9(5)
C18 C13 C14 C8 62.6(5)
C17 C13 C14 C8 177.8(4)
C12 C13 C14 C15 168.4(4)
C18 C13 C14 C15 -69.1(5)
C17 C13 C14 C15 46.1(5)
C8 C14 C15 C16 -164.2(4)
C13 C14 C15 C16 -35.1(5)
C14 C15 C16 O4 132.2(4)
C14 C15 C16 C17 9.8(5)
O4 C16 C17 O2 146.3(4)
C15 C16 C17 O2 -92.0(5)
O4 C16 C17 C20 25.3(6)
C15 C16 C17 C20 147.0(4)
O4 C16 C17 C13 -103.4(4)
C15 C16 C17 C13 18.3(5)
C12 C13 C17 O2 -42.5(5)
C14 C13 C17 O2 73.0(4)
C18 C13 C17 O2 -168.8(4)
C12 C13 C17 C20 80.4(6)
C14 C13 C17 C20 -164.1(4)
C18 C13 C17 C20 -46.0(6)
C12 C13 C17 C16 -154.3(4)
C14 C13 C17 C16 -38.7(4)
C18 C13 C17 C16 79.4(5)
O2 C17 C20 C21 65.3(6)
C16 C17 C20 C21 -175.5(4)
C13 C17 C20 C21 -54.9(6)
O2 C17 C20 C22 -58.5(5)
C16 C17 C20 C22 60.7(5)
C13 C17 C20 C22 -178.7(4)
C21 C20 C22 O3 -105.8(6)
C17 C20 C22 O3 21.1(7)
C21 C20 C22 C23 74.0(6)
C17 C20 C22 C23 -159.1(5)
O3 C22 C23 C24 6.5(10)
C20 C22 C23 C24 -173.3(6)
C22 C23 C24 C25 -175.2(7)
C23 C24 C25 C26 172.8(8)
C23 C24 C25 C27 -54.6(11)
O4 C28 C29 O5 -63.1(5)
O8 C28 C29 O5 178.9(4)
O4 C28 C29 C30 178.8(4)
O8 C28 C29 C30 60.8(5)
O5 C29 C30 O6 69.0(5)
C28 C29 C30 O6 -173.9(4)
O5 C29 C30 C31 -168.7(4)
C28 C29 C30 C31 -51.6(6)
O6 C30 C31 O7 46.6(6)
C29 C30 C31 O7 -71.9(5)
O6 C30 C31 C32 166.5(4)
C29 C30 C31 C32 48.1(6)
O7 C31 C32 O8 68.2(6)
C30 C31 C32 O8 -54.1(6)
O6 C35 C36 O10 -66.8(5)
O13 C35 C36 O10 176.0(4)
O6 C35 C36 C37 174.0(4)
O13 C35 C36 C37 56.8(5)
O10 C36 C37 O11 65.1(5)
C35 C36 C37 O11 -177.1(4)
O10 C36 C37 C38 -172.9(4)
C35 C36 C37 C38 -55.1(6)
O11 C37 C38 O12 -62.4(6)
C36 C37 C38 O12 176.6(4)
O11 C37 C38 C39 176.9(4)
C36 C37 C38 C39 55.9(6)
O12 C38 C39 O13 179.6(4)
C37 C38 C39 O13 -60.8(6)
O14 C40 C41 C46 8.6(9)
O10 C40 C41 C46 -168.8(5)
O14 C40 C41 C42 -173.3(6)
O10 C40 C41 C42 9.3(8)
C46 C41 C42 C43 0.2(9)
C40 C41 C42 C43 -177.9(5)
C41 C42 C43 C44 1.9(8)
C42 C43 C44 C45 -2.6(9)
C42 C43 C44 O15 177.1(6)
O15 C44 C45 C46 -178.4(6)
C43 C44 C45 C46 1.3(10)
C44 C45 C46 C41 0.8(10)
C42 C41 C46 C45 -1.5(10)
C40 C41 C46 C45 176.6(6)
O8 C28 O4 C16 -56.4(5)
C29 C28 O4 C16 -174.3(4)
C15 C16 O4 C28 102.1(5)
C17 C16 O4 C28 -138.4(4)
O9 C33 O5 C29 6.9(8)
C34 C33 O5 C29 -171.0(5)
C28 C29 O5 C33 135.8(4)
C30 C29 O5 C33 -105.2(5)
O13 C35 O6 C30 -85.7(5)
C36 C35 O6 C30 155.8(4)
C29 C30 O6 C35 -167.4(4)
C31 C30 O6 C35 71.6(5)
O4 C28 O8 C32 175.3(4)
C29 C28 O8 C32 -66.9(5)
C31 C32 O8 C28 64.8(6)
O14 C40 O10 C36 3.5(8)
C41 C40 O10 C36 -179.1(4)
C37 C36 O10 C40 -105.9(5)
C35 C36 O10 C40 133.4(5)
C38 C39 O13 C35 63.5(6)
O6 C35 O13 C39 -177.3(4)
C36 C35 O13 C39 -60.4(6)
C45 C44 O15 C47 8.3(10)
C43 C44 O15 C47 -171.4(7)
C60 C51 C52 C53 -57.8(7)
C51 C52 C53 O16 179.8(5)
C51 C52 C53 C54 57.7(7)
O16 C53 C54 C55 -178.0(5)
C52 C53 C54 C55 -56.3(7)
C53 C54 C55 C56 -122.8(6)
C53 C54 C55 C60 54.5(7)
C54 C55 C56 C57 178.3(5)
C60 C55 C56 C57 1.2(9)
C55 C56 C57 C58 18.1(8)
C56 C57 C58 C64 -167.2(4)
C56 C57 C58 C59 -46.6(6)
C64 C58 C59 C61 -50.8(6)
C57 C58 C59 C61 -173.1(5)
C64 C58 C59 C60 -178.4(4)
C57 C58 C59 C60 59.4(6)
C56 C55 C60 C69 -113.8(6)
C54 C55 C60 C69 69.0(6)
C56 C55 C60 C59 9.8(7)
C54 C55 C60 C59 -167.5(5)
C56 C55 C60 C51 128.0(6)
C54 C55 C60 C51 -49.3(6)
C61 C59 C60 C69 -45.1(6)
C58 C59 C60 C69 81.8(5)
C61 C59 C60 C55 -166.7(4)
C58 C59 C60 C55 -39.8(6)
C61 C59 C60 C51 76.2(6)
C58 C59 C60 C51 -156.9(5)
C52 C51 C60 C69 -66.6(6)
C52 C51 C60 C55 51.0(6)
C52 C51 C60 C59 170.7(5)
C58 C59 C61 C62 51.5(6)
C60 C59 C61 C62 179.3(4)
C59 C61 C62 C63 -54.0(7)
C61 C62 C63 C64 54.6(6)
C61 C62 C63 C68 -66.7(7)
C61 C62 C63 C67 168.1(5)
C57 C58 C64 C65 -57.5(6)
C59 C58 C64 C65 -178.6(5)
C57 C58 C64 C63 179.1(4)
C59 C58 C64 C63 57.9(6)
C62 C63 C64 C58 -59.7(6)
C68 C63 C64 C58 61.5(6)
C67 C63 C64 C58 176.9(4)
C62 C63 C64 C65 169.6(5)
C68 C63 C64 C65 -69.3(5)
C67 C63 C64 C65 46.2(5)
C58 C64 C65 C66 -169.6(5)
C63 C64 C65 C66 -40.3(5)
C64 C65 C66 O19 143.8(5)
C64 C65 C66 C67 18.6(6)
C62 C63 C67 O17 -37.7(7)
C64 C63 C67 O17 79.0(5)
C68 C63 C67 O17 -163.8(4)
C62 C63 C67 C70 84.9(6)
C64 C63 C67 C70 -158.4(4)
C68 C63 C67 C70 -41.2(6)
C62 C63 C67 C66 -150.0(5)
C64 C63 C67 C66 -33.3(5)
C68 C63 C67 C66 83.9(5)
O19 C66 C67 O17 132.3(5)
C65 C66 C67 O17 -102.6(5)
O19 C66 C67 C70 11.4(6)
C65 C66 C67 C70 136.5(5)
O19 C66 C67 C63 -115.8(5)
C65 C66 C67 C63 9.3(6)
O17 C67 C70 C72 -59.6(6)
C63 C67 C70 C72 179.7(4)
C66 C67 C70 C72 59.7(6)
O17 C67 C70 C71 60.0(6)
C63 C67 C70 C71 -60.7(6)
C66 C67 C70 C71 179.3(5)
C67 C70 C72 O18 21.9(8)
C71 C70 C72 O18 -102.1(7)
C67 C70 C72 C73 -157.9(5)
C71 C70 C72 C73 78.1(7)
O18 C72 C73 C74A 16.4(12)
C70 C72 C73 C74A -163.7(9)
O18 C72 C73 C74B 48.6(12)
C70 C72 C73 C74B -131.6(11)
C72 C73 C74A C75A 73.4(16)
C74B C73 C74A C75A 1.8(18)
C73 C74A C75A C77A 68.9(18)
C73 C74A C75A C76A -170.3(15)
C74A C73 C74B C75B -52.9(19)
C72 C73 C74B C75B -173.9(14)
C73 C74B C75B C77B 168(2)
C73 C74B C75B C76B -67(2)
C65 C66 O19 C78B 49.0(8)
C67 C66 O19 C78B 170.7(7)
C65 C66 O19 C78A 95.1(6)
C67 C66 O19 C78A -143.2(6)
C78B O19 C78A O23A 53.7(10)
C66 O19 C78A O23A -58.7(8)
C78B O19 C78A C79A -61.8(10)
C66 O19 C78A C79A -174.3(7)
O23A C78A C79A O20A 175.9(10)
O19 C78A C79A O20A -69.5(12)
O23A C78A C79A C80A 57.0(13)
O19 C78A C79A C80A 171.5(9)
O20A C79A C80A O21A 53.2(14)
C78A C79A C80A O21A 172.7(9)
O20A C79A C80A C81A -176.6(9)
C78A C79A C80A C81A -57.1(13)
O21A C80A C81A O22A 59.7(11)
C79A C80A C81A O22A -68.5(12)
O21A C80A C81A C82A -172.6(9)
C79A C80A C81A C82A 59.3(12)
O22A C81A C82A O23A 64.7(12)
C80A C81A C82A O23A -59.5(11)
O21A C85A C86A O25 -70.9(13)
O28A C85A C86A O25 175.0(12)
O21A C85A C86A C87A 164.2(12)
O28A C85A C86A C87A 50.1(17)
O25 C86A C87A O26A 73.4(15)
C85A C86A C87A O26A -170.2(14)
O25 C86A C87A C88A -163.6(12)
C85A C86A C87A C88A -47.2(17)
O26A C87A C88A O27A -64.5(14)
C86A C87A C88A O27A 176.3(13)
O26A C87A C88A C89A 173.3(12)
C86A C87A C88A C89A 54.1(14)
O27A C88A C89A O28A 174.4(13)
C87A C88A C89A O28A -64.6(14)
O24A C83A O20A C79A 6.1(13)
C84A C83A O20A C79A 173.5(9)
C80A C79A O20A C83A -99.0(12)
C78A C79A O20A C83A 142.8(11)
O28A C85A O21A C80A -88.3(12)
C86A C85A O21A C80A 154.4(11)
C79A C80A O21A C85A -175.2(10)
C81A C80A O21A C85A 56.3(13)
O19 C78A O23A C82A -176.6(8)
C79A C78A O23A C82A -63.5(12)
C81A C82A O23A C78A 65.3(12)
C88A C89A O28A C85A 69.3(14)
O21A C85A O28A C89A -176.4(10)
C86A C85A O28A C89A -62.0(14)
C66 O19 C78B O23B -85.8(11)
C78A O19 C78B O23B -171.1(14)
C66 O19 C78B C79B 149.1(9)
C78A O19 C78B C79B 63.8(10)
O19 C78B C79B O20B -57.9(14)
O23B C78B C79B O20B 175.8(10)
O19 C78B C79B C80B 178.7(11)
O23B C78B C79B C80B 52.4(16)
O20B C79B C80B O21B 67.8(13)
C78B C79B C80B O21B -170.6(11)
O20B C79B C80B C81B -172.4(9)
C78B C79B C80B C81B -50.8(15)
O21B C80B C81B O22B 54.8(12)
C79B C80B C81B O22B -64.8(12)
O21B C80B C81B C82B 176.0(10)
C79B C80B C81B C82B 56.4(12)
O22B C81B C82B O23B 58.4(12)
C80B C81B C82B O23B -63.5(12)
O21B C85B C86B C87B 167.0(17)
O28B C85B C86B C87B 50(2)
O21B C85B C86B O25 -79.8(17)
O28B C85B C86B O25 163.4(14)
O25 C86B C87B O26B 68(2)
C85B C86B C87B O26B -172(2)
O25 C86B C87B C88B -167.3(16)
C85B C86B C87B C88B -48(2)
O26B C87B C88B O27B -60(3)
C86B C87B C88B O27B 177.8(19)
O26B C87B C88B C89B 175(2)
C86B C87B C88B C89B 53(2)
O27B C88B C89B O28B 175.0(18)
C87B C88B C89B O28B -62(2)
O24B C83B O20B C79B 3.1(17)
C84B C83B O20B C79B -175.8(9)
C80B C79B O20B C83B -113.9(12)
C78B C79B O20B C83B 123.3(12)
O28B C85B O21B C80B -73.1(14)
C86B C85B O21B C80B 168.5(13)
C79B C80B O21B C85B -137.9(12)
C81B C80B O21B C85B 100.6(12)
O19 C78B O23B C82B 175.7(9)
C79B C78B O23B C82B -60.8(14)
C81B C82B O23B C78B 67.5(12)
C88B C89B O28B C85B 66.2(19)
O21B C85B O28B C89B -175.3(13)
C86B C85B O28B C89B -59.4(19)
O29 C90 C91 C96 170.1(7)
O25 C90 C91 C96 -12.4(8)
O29 C90 C91 C92 -11.0(9)
O25 C90 C91 C92 166.5(6)
C96 C91 C92 C93 3.0(10)
C90 C91 C92 C93 -176.0(6)
C91 C92 C93 C94 -3.8(10)
C92 C93 C94 O30 -179.0(6)
C92 C93 C94 C95 1.7(10)
C93 C94 C95 C96 0.9(11)
O30 C94 C95 C96 -178.4(6)
C92 C91 C96 C95 -0.3(10)
C90 C91 C96 C95 178.7(6)
C94 C95 C96 C91 -1.7(11)
O29 C90 O25 C86A -0.4(11)
C91 C90 O25 C86A -177.9(7)
O29 C90 O25 C86B 8.4(10)
C91 C90 O25 C86B -169.1(7)
C87A C86A O25 C90 -114.0(12)
C85A C86A O25 C90 123.4(10)
C87A C86A O25 C86B -161(8)
C85A C86A O25 C86B 76(7)
C87B C86B O25 C90 -123.8(12)
C85B C86B O25 C90 115.1(14)
C87B C86B O25 C86A 13(6)
C85B C86B O25 C86A -108(8)
C93 C94 O30 C97 14.8(9)
C95 C94 O30 C97 -166.0(7)
